data_4119854
loop_
_publ_author_name
'Anant R. Kapdi'
'Adrian C. Whitwood'
'David C. Williamson'
'Jason M. Lynam'
'Michael J. Burns'
'Thomas J. Williams'
'Alan J. Reay'
'Jordan Holmes'
'Ian J. S. Fairlamb'

_publ_section_title
;
 The Elusive Structure of Pd2(dba)3. Examination by Isotopic Labeling, NMR
 Spectroscopy, and X-ray Diffraction Analysis: Synthesis and
 Characterization of Pd2(dba-Z)3 Complexes
;
_journal_name_full 'Journal of the American Chemical Society'
_journal_page_first 8388
_journal_page_last 8399
_journal_paper_doi 10.1021/ja403259c
_journal_volume 135
_journal_year 2013
_chemical_formula_moiety 'C57 H54 O9 Pd2, H2 O'
_chemical_formula_sum 'C57 H56 O10 Pd2'
_chemical_formula_weight 1113.82
_chemical_name_systematic
;
 ? 
;
_space_group_crystal_system monoclinic
_space_group_IT_number 14
_space_group_name_Hall '-P 2yn'
_space_group_name_H-M_alt 'P 1 21/n 1'
_symmetry_space_group_name_Hall '-P 2yn'
_symmetry_space_group_name_H-M 'P 1 21/n 1'
_atom_sites_solution_hydrogens geom
_atom_sites_solution_primary direct
_atom_sites_solution_secondary difmap
_audit_creation_date 2013-04-26
_audit_creation_method
;
  Olex2 1.2
  (compiled Apr 23 2013 17:59:47, GUI svn.r4466)
;
_cell_angle_alpha 90.00
_cell_angle_beta 107.099(2)
_cell_angle_gamma 90.00
_cell_formula_units_Z 4
_cell_length_a 13.2832(10)
_cell_length_b 17.4986(13)
_cell_length_c 21.4602(16)
_cell_measurement_reflns_used 5155
_cell_measurement_temperature 115(2)
_cell_measurement_theta_max 27.23
_cell_measurement_theta_min 2.42
_cell_volume 4767.7(6)
_computing_cell_refinement 'SAINT v6.28A (Bruker, 2002)'
_computing_data_collection 'SMART v5.625 (Bruker, 2001)'
_computing_data_reduction 'SAINT v6.28A (Bruker, 2002)'
_computing_molecular_graphics
;
O. V. Dolomanov, L. J. Bourhis, R. J. Gildea, J. A. K. Howard and H. Puschmann,
OLEX2: a complete structure solution, refinement and analysis program.
J. Appl. Cryst. (2009). 42, 339-341.
;
_computing_publication_material
;
O. V. Dolomanov, L. J. Bourhis, R. J. Gildea, J. A. K. Howard and H. Puschmann,
OLEX2: a complete structure solution, refinement and analysis program.
J. Appl. Cryst. (2009). 42, 339-341.
;
_computing_structure_refinement
;
SHELXL, G.M. Sheldrick, Acta Cryst.
(2008). A64, 112-122
;
_computing_structure_solution 'SHELXS-97 (Sheldrick, 1990)'
_diffrn_ambient_temperature 115
_diffrn_measured_fraction_theta_full 0.997
_diffrn_measured_fraction_theta_max 0.997
_diffrn_measurement_device_type 'CCD area detector'
_diffrn_measurement_method 'phi and omega scans'
_diffrn_radiation_monochromator graphite
_diffrn_radiation_type MoK\a
_diffrn_radiation_wavelength 0.71073
_diffrn_reflns_av_R_equivalents 0.0574
_diffrn_reflns_av_unetI/netI 0.0777
_diffrn_reflns_limit_h_max 17
_diffrn_reflns_limit_h_min -17
_diffrn_reflns_limit_k_max 23
_diffrn_reflns_limit_k_min -11
_diffrn_reflns_limit_l_max 27
_diffrn_reflns_limit_l_min -28
_diffrn_reflns_number 33757
_diffrn_reflns_theta_full 28.32
_diffrn_reflns_theta_max 28.32
_diffrn_reflns_theta_min 1.99
_diffrn_source 'fine-focus sealed tube'
_diffrn_source_current 40.0
_diffrn_source_power 1.8
_diffrn_source_target Mo
_diffrn_source_voltage 45.0
_exptl_absorpt_coefficient_mu 0.817
_exptl_absorpt_correction_T_max 1
_exptl_absorpt_correction_T_min 0.835704
_exptl_absorpt_correction_type multi-scan
_exptl_absorpt_process_details
;
SADABS v.2.03 (Bruker,200?) was used for absorption correction.
R(int) was 0.0440 before and 0.0347 after correction.
The Ratio of minimum to maximum transmission is 0.8357.
The \l/2 correction factor is 0.0015.
;
_exptl_crystal_colour red
_exptl_crystal_colour_primary red
_exptl_crystal_density_diffrn 1.552
_exptl_crystal_description block
_exptl_crystal_F_000 2280
_exptl_crystal_size_max 0.12
_exptl_crystal_size_mid 0.11
_exptl_crystal_size_min 0.07
_refine_diff_density_max 0.969
_refine_diff_density_min -1.150
_refine_diff_density_rms 0.104
_refine_ls_extinction_method none
_refine_ls_goodness_of_fit_ref 1.025
_refine_ls_hydrogen_treatment constr
_refine_ls_matrix_type full
_refine_ls_number_parameters 708
_refine_ls_number_reflns 11831
_refine_ls_number_restraints 30
_refine_ls_restrained_S_all 1.025
_refine_ls_R_factor_all 0.0944
_refine_ls_R_factor_gt 0.0497
_refine_ls_shift/su_max 0.001
_refine_ls_shift/su_mean 0.000
_refine_ls_structure_factor_coef Fsqd
_refine_ls_weighting_details 'calc w=1/[\s^2^(Fo^2^)+(0.0517P)^2^+0.9243P] where P=(Fo^2^+2Fc^2^)/3'
_refine_ls_weighting_scheme calc
_refine_ls_wR_factor_gt 0.1032
_refine_ls_wR_factor_ref 0.1183
_reflns_number_gt 7595
_reflns_number_total 11831
_reflns_threshold_expression >2sigma(I)
_cod_data_source_file ja403259c_si_002_7.cif
_cod_data_source_block ijf0423m
_cod_depositor_comments
;
The following automatic conversions were performed:

'_diffrn_source_target' value 'MO' changed to 'Mo' according to the
built-in table from CIF Core dictionary named 'cif_core.dic' version
2.4.1 from 2010-06-29.

Automatic conversion script
Id: cif_fix_values 2281 2013-09-26 08:29:07Z andrius 
;
_cod_database_code 4119854
_olex2_refinement_description
;
1. Fixed Uiso
 At 1.2 times of:
  All C(H) groups
 At 1.5 times of:
  All C(H,H,H) groups, All O(H,H) groups
2. Uiso/Uaniso restraints and constraints
Uanis(C22B) \\sim Ueq, Uanis(C22A) \\sim Ueq, Uanis(C23B) \\sim Ueq, 
Uanis(C23A) \\sim Ueq, Uanis(O9) \\sim Ueq: with sigma of 0.01 and sigma for 
terminal atoms of 0.02
Uanis(O7A) = Uanis(O7B)
Uanis(C56A) = Uanis(C56B)
Uanis(C40A) = Uanis(C40B)
Uanis(C41B) = Uanis(C41A)
Uanis(C39B) = Uanis(C39A)
Uanis(C44B) = Uanis(C44A)
Uanis(C43B) = Uanis(C43A)
Uanis(C42A) = Uanis(C42B)
Uanis(C26B) = Uanis(C26A)
Uanis(C27A) = Uanis(C27B)
Uanis(C29A) = Uanis(C29B)
Uanis(C30A) = Uanis(C30B)
Uanis(C31B) = Uanis(C31A)
Uanis(C35B) = Uanis(C35A)
Uanis(C34A) = Uanis(C34B)
Uanis(C33B) = Uanis(C33A)
Uanis(C32B) = Uanis(C32A)
Uanis(O6A) = Uanis(O6B)
Uanis(C38A) = Uanis(C38B)
Uanis(C25B) = Uanis(C25A)
Uanis(C20A) = Uanis(C20B)
Uanis(C21B) = Uanis(C21A)
Uanis(C22B) = Uanis(C22A)
Uanis(C24B) = Uanis(C24A)
Uanis(C23B) = Uanis(C23A)
Uanis(C55A) = Uanis(C55B)
Uanis(C50B) = Uanis(C50A)
Uanis(C54A) = Uanis(C54B)
Uanis(C53B) = Uanis(C53A)
Uanis(C52A) = Uanis(C52B)
Uanis(C51B) = Uanis(C51A)
3. others
 Sof(C20B)=Sof(C21B)=Sof(H21B)=Sof(C22B)=Sof(H22B)=Sof(C23B)=Sof(C24B)=
 Sof(H24B)=Sof(C25B)=Sof(H25B)=Sof(C26B)=Sof(H26B)=Sof(C27B)=Sof(H27B)=
 Sof(C29B)=Sof(H29B)=Sof(C30B)=Sof(H30B)=Sof(C31B)=Sof(C32B)=Sof(H32B)=
 Sof(C33B)=Sof(H33B)=Sof(C34B)=Sof(C35B)=Sof(H35B)=Sof(C36B)=Sof(H36B)=Sof(O5B)=
 1-FVAR(1)
 Sof(C20A)=Sof(C21A)=Sof(H21A)=Sof(C22A)=Sof(H22A)=Sof(C23A)=Sof(C24A)=
 Sof(H24A)=Sof(C25A)=Sof(H25A)=Sof(C26A)=Sof(H26A)=Sof(C27A)=Sof(H27A)=
 Sof(C29A)=Sof(H29A)=Sof(C30A)=Sof(H30A)=Sof(C31A)=Sof(C32A)=Sof(H32A)=
 Sof(C33A)=Sof(H33A)=Sof(C34A)=Sof(C35A)=Sof(H35A)=Sof(C36A)=Sof(H36A)=Sof(O5A)=
 FVAR(1)
 Sof(C39B)=Sof(C40B)=Sof(H40B)=Sof(C41B)=Sof(H41B)=Sof(C42B)=Sof(C43B)=
 Sof(H43B)=Sof(C44B)=Sof(H44B)=Sof(C45B)=Sof(H45B)=Sof(C46B)=Sof(H46B)=
 Sof(C48B)=Sof(H48B)=Sof(C49B)=Sof(H49B)=Sof(C50B)=Sof(C51B)=Sof(H51B)=
 Sof(C52B)=Sof(H52B)=Sof(C53B)=Sof(C54B)=Sof(H54B)=Sof(C55B)=Sof(H55B)=Sof(O8B)=
 Sof(O7B)=Sof(C56B)=Sof(H56D)=Sof(H56E)=Sof(H56F)=1-FVAR(2)
 Sof(C39A)=Sof(C40A)=Sof(H40A)=Sof(C41A)=Sof(H41A)=Sof(C42A)=Sof(C43A)=
 Sof(H43A)=Sof(C44A)=Sof(H44A)=Sof(C45A)=Sof(H45A)=Sof(C46A)=Sof(H46A)=
 Sof(C48A)=Sof(H48A)=Sof(C49A)=Sof(H49A)=Sof(C50A)=Sof(C51A)=Sof(H51A)=
 Sof(C52A)=Sof(H52A)=Sof(C53A)=Sof(C54A)=Sof(H54A)=Sof(C55A)=Sof(H55A)=
 Sof(C56A)=Sof(H56A)=Sof(H56B)=Sof(H56C)=Sof(O7A)=Sof(O8A)=FVAR(2)
 Sof(O6B)=Sof(C38B)=Sof(H38D)=Sof(H38E)=Sof(H38F)=1-FVAR(3)
 Sof(C38A)=Sof(H38A)=Sof(H38B)=Sof(H38C)=Sof(O6A)=FVAR(3)
4.a Free rotating group:
 O10(H10A,H10B)
4.b Aromatic/amide H refined with riding coordinates:
 C2(H2), C3(H3), C5(H5), C6(H6), C7(H7), C8(H8), C10(H10), C11(H11), C13(H13),
 C14(H14), C16(H16), C17(H17), C21A(H21A), C22A(H22A), C24A(H24A), C25A(H25A),
 C26A(H26A), C27A(H27A), C29A(H29A), C30A(H30A), C32A(H32A), C33A(H33A),
 C35A(H35A), C36A(H36A), C21B(H21B), C22B(H22B), C24B(H24B), C25B(H25B),
 C26B(H26B), C27B(H27B), C29B(H29B), C30B(H30B), C32B(H32B), C33B(H33B),
 C35B(H35B), C36B(H36B), C40A(H40A), C41A(H41A), C43A(H43A), C44A(H44A),
 C45A(H45A), C46A(H46A), C48A(H48A), C49A(H49A), C40B(H40B), C41B(H41B),
 C43B(H43B), C44B(H44B), C45B(H45B), C46B(H46B), C48B(H48B), C49B(H49B),
 C51A(H51A), C52A(H52A), C54A(H54A), C55A(H55A), C51B(H51B), C52B(H52B),
 C54B(H54B), C55B(H55B)
4.c Fitted hexagon refined as free rotating group:
 C20A(C21A,C22A,C23A,C24A,C25A), C31A(C32A,C33A,C34A,C35A,C36A), C31B(C32B,
 C33B,C34B,C35B,C36B), C39A(C40A,C41A,C42A,C43A,C44A), C39B(C40B,C41B,C42B,C43B,
 C44B), C50A(C51A,C52A,C53A,C54A,C55A), C50B(C51B,C52B,C53B,C54B,C55B)
4.d Idealised Me refined as rotating group:
 C18(H18A,H18B,H18C), C19(H19A,H19B,H19C), C37(H37A,H37B,H37C), C38A(H38A,H38B,
 H38C), C56A(H56A,H56B,H56C), C57(H57A,H57B,H57C), C56B(H56D,H56E,H56F),
 C38B(H38D,H38E,H38F)
;

loop_
_space_group_symop_id
_space_group_symop_operation_xyz
1 'x, y, z'
2 '-x+1/2, y+1/2, -z+1/2'
3 '-x, -y, -z'
4 'x-1/2, -y-1/2, z-1/2'

loop_
_atom_site_label
_atom_site_type_symbol
_atom_site_fract_x
_atom_site_fract_y
_atom_site_fract_z
_atom_site_U_iso_or_equiv
_atom_site_adp_type
_atom_site_occupancy
_atom_site_symmetry_multiplicity
_atom_site_calc_flag
_atom_site_refinement_flags
_atom_site_disorder_assembly
_atom_site_disorder_group
C1 C 0.5078(3) 0.6268(2) 0.5554(2) 0.0343(9) Uani 1 1 d . A .
C2 C 0.5594(3) 0.6321(3) 0.5078(2) 0.0369(10) Uani 1 1 d . . .
H2 H 0.5709 0.5874 0.4858 0.044 Uiso 1 1 calc R . .
C3 C 0.5937(3) 0.7014(3) 0.4924(2) 0.0408(11) Uani 1 1 d . A .
H3 H 0.6276 0.7040 0.4591 0.049 Uiso 1 1 calc R . .
C4 C 0.5804(3) 0.7677(3) 0.5240(2) 0.0395(10) Uani 1 1 d . . .
C5 C 0.5307(3) 0.7617(3) 0.5734(2) 0.0458(12) Uani 1 1 d . A .
H5 H 0.5218 0.8064 0.5963 0.055 Uiso 1 1 calc R . .
C6 C 0.4942(3) 0.6916(2) 0.5896(2) 0.0407(10) Uani 1 1 d . . .
H6 H 0.4610 0.6883 0.6231 0.049 Uiso 1 1 calc R A .
C7 C 0.6137(3) 0.8414(3) 0.5011(2) 0.0444(11) Uani 1 1 d . A 1
H7 H 0.6375 0.8383 0.4635 0.053 Uiso 1 1 calc R A 1
C8 C 0.6146(3) 0.9100(3) 0.5261(2) 0.0431(11) Uani 1 1 d . A 1
H8 H 0.6042 0.9162 0.5678 0.052 Uiso 1 1 calc R A 1
C9 C 0.6322(3) 0.9786(2) 0.4883(2) 0.0320(9) Uani 1 1 d . . .
C10 C 0.6420(3) 1.0550(3) 0.5200(2) 0.0377(10) Uani 1 1 d . A .
H10 H 0.6602 1.0961 0.4965 0.045 Uiso 1 1 calc R . .
C11 C 0.6279(3) 1.0733(2) 0.5795(2) 0.0350(10) Uani 1 1 d . . .
H11 H 0.6217 1.0330 0.6078 0.042 Uiso 1 1 calc R A .
C12 C 0.6222(3) 1.1525(2) 0.6007(2) 0.0335(10) Uani 1 1 d . A .
C13 C 0.6662(3) 1.2138(2) 0.5754(2) 0.0347(10) Uani 1 1 d . . .
H13 H 0.6993 1.2040 0.5425 0.042 Uiso 1 1 calc R A .
C14 C 0.6626(3) 1.2877(2) 0.5967(2) 0.0337(9) Uani 1 1 d . A .
H14 H 0.6944 1.3278 0.5794 0.040 Uiso 1 1 calc R . .
C15 C 0.6128(3) 1.3031(3) 0.6432(2) 0.0373(10) Uani 1 1 d . . .
C16 C 0.5684(3) 1.2439(3) 0.6688(2) 0.0416(11) Uani 1 1 d . A .
H16 H 0.5340 1.2547 0.7008 0.050 Uiso 1 1 calc R . .
C17 C 0.5733(3) 1.1703(3) 0.6488(2) 0.0403(11) Uani 1 1 d . . .
H17 H 0.5432 1.1305 0.6676 0.048 Uiso 1 1 calc R A .
C18 C 0.4287(4) 0.5449(3) 0.6162(3) 0.0583(14) Uani 1 1 d . A .
H18A H 0.4815 0.5576 0.6575 0.087 Uiso 1 1 calc R . .
H18B H 0.4072 0.4914 0.6172 0.087 Uiso 1 1 calc R . .
H18C H 0.3672 0.5781 0.6101 0.087 Uiso 1 1 calc R . .
C19 C 0.6590(4) 1.4354(3) 0.6452(3) 0.0573(14) Uani 1 1 d . . .
H19A H 0.7341 1.4226 0.6575 0.086 Uiso 1 1 calc R A .
H19B H 0.6493 1.4835 0.6660 0.086 Uiso 1 1 calc R . .
H19C H 0.6321 1.4409 0.5977 0.086 Uiso 1 1 calc R . .
C20A C 0.7556(12) 0.6585(3) 0.3769(5) 0.0339(12) Uani 0.680(4) 1 d PG A 1
C21A C 0.8196(10) 0.6565(2) 0.4410(4) 0.0370(17) Uani 0.680(4) 1 d PG A 1
H21A H 0.8427 0.6089 0.4615 0.044 Uiso 0.680(4) 1 calc PR A 1
C22A C 0.8498(5) 0.7242(3) 0.4753(3) 0.0297(15) Uani 0.680(4) 1 d PGU A 1
H22A H 0.8935 0.7229 0.5192 0.036 Uiso 0.680(4) 1 calc PR A 1
C23A C 0.8159(4) 0.7939(2) 0.4454(2) 0.0239(13) Uani 0.680(4) 1 d PGU A 1
C24A C 0.7519(4) 0.7960(3) 0.3812(3) 0.0257(13) Uani 0.680(4) 1 d PG A 1
H24A H 0.7288 0.8436 0.3608 0.031 Uiso 0.680(4) 1 calc PR A 1
C25A C 0.7218(8) 0.7283(4) 0.3470(3) 0.0342(19) Uani 0.680(4) 1 d PG A 1
H25A H 0.6780 0.7296 0.3031 0.041 Uiso 0.680(4) 1 calc PR A 1
C28 C 0.9671(3) 0.9472(2) 0.5706(2) 0.0310(9) Uani 1 1 d . . .
C26A C 0.8448(4) 0.8651(3) 0.4838(3) 0.0274(11) Uani 0.680(4) 1 d P A 1
H26A H 0.8034 0.9092 0.4682 0.033 Uiso 0.680(4) 1 calc PR A 1
C27A C 0.9291(5) 0.8730(3) 0.5421(3) 0.0221(11) Uani 0.680(4) 1 d P A 1
H27A H 0.9622 0.8281 0.5635 0.027 Uiso 0.680(4) 1 calc PR A 1
C29A C 0.9132(6) 1.0197(4) 0.5402(4) 0.0332(17) Uani 0.680(4) 1 d P A 1
H29A H 0.8569 1.0158 0.5010 0.040 Uiso 0.680(4) 1 calc PR A 1
C30A C 0.9396(4) 1.0873(4) 0.5646(3) 0.0352(14) Uani 0.680(4) 1 d P A 1
H30A H 0.9886 1.0895 0.6069 0.042 Uiso 0.680(4) 1 calc PR A 1
C31A C 0.9003(4) 1.1620(2) 0.5325(3) 0.045(2) Uani 0.680(4) 1 d PG A 1
C32A C 0.9331(5) 1.2256(4) 0.5722(3) 0.044(2) Uani 0.680(4) 1 d PG A 1
H32A H 0.9781 1.2193 0.6154 0.053 Uiso 0.680(4) 1 calc PR A 1
C33A C 0.9002(6) 1.2982(3) 0.5486(4) 0.0428(18) Uani 0.680(4) 1 d PG A 1
H33A H 0.9227 1.3416 0.5757 0.051 Uiso 0.680(4) 1 calc PR A 1
C34A C 0.8344(8) 1.3073(3) 0.4854(5) 0.043(2) Uani 0.680(4) 1 d PG A 1
C35A C 0.8016(7) 1.2437(4) 0.4457(3) 0.0463(17) Uani 0.680(4) 1 d PG A 1
H35A H 0.7566 1.2499 0.4025 0.056 Uiso 0.680(4) 1 calc PR A 1
C36A C 0.8345(5) 1.1711(3) 0.4693(3) 0.042(2) Uani 0.680(4) 1 d PG A 1
H36A H 0.8120 1.1277 0.4422 0.051 Uiso 0.680(4) 1 calc PR A 1
C20B C 0.758(3) 0.6571(10) 0.3734(13) 0.0339(12) Uani 0.320(4) 1 d P A 2
C21B C 0.819(2) 0.6401(12) 0.4364(13) 0.0370(17) Uani 0.320(4) 1 d P A 2
H21B H 0.8318 0.5878 0.4480 0.044 Uiso 0.320(4) 1 calc PR A 2
C22B C 0.8625(13) 0.6946(9) 0.4836(9) 0.0297(15) Uani 0.320(4) 1 d PU A 2
H22B H 0.9038 0.6803 0.5261 0.036 Uiso 0.320(4) 1 calc PR A 2
C23B C 0.8428(11) 0.7724(9) 0.4660(7) 0.0239(13) Uani 0.320(4) 1 d PU A 2
C24B C 0.7881(12) 0.7888(10) 0.4050(8) 0.0257(13) Uani 0.320(4) 1 d P A 2
H24B H 0.7776 0.8410 0.3927 0.031 Uiso 0.320(4) 1 calc PR A 2
C25B C 0.745(2) 0.7327(13) 0.3579(11) 0.0342(19) Uani 0.320(4) 1 d P A 2
H25B H 0.7065 0.7476 0.3150 0.041 Uiso 0.320(4) 1 calc PR A 2
C26B C 0.9054(9) 0.8259(8) 0.5221(6) 0.0274(11) Uani 0.320(4) 1 d P A 2
H26B H 0.9514 0.8029 0.5600 0.033 Uiso 0.320(4) 1 calc PR A 2
C27B C 0.8986(11) 0.8963(8) 0.5204(7) 0.0221(11) Uani 0.320(4) 1 d P A 2
H27B H 0.8468 0.9192 0.4850 0.027 Uiso 0.320(4) 1 calc PR A 2
C29B C 0.9482(13) 1.0283(11) 0.5687(9) 0.0332(17) Uani 0.320(4) 1 d P A 2
H29B H 0.9888 1.0588 0.6038 0.040 Uiso 0.320(4) 1 calc PR A 2
C30B C 0.8689(10) 1.0658(9) 0.5149(6) 0.0352(14) Uani 0.320(4) 1 d P A 2
H30B H 0.8194 1.0334 0.4857 0.042 Uiso 0.320(4) 1 calc PR A 2
C31B C 0.8582(10) 1.1464(6) 0.5016(7) 0.045(2) Uani 0.320(4) 1 d PG A 2
C32B C 0.9123(12) 1.1963(8) 0.5503(6) 0.044(2) Uani 0.320(4) 1 d PG A 2
H32B H 0.9528 1.1769 0.5914 0.053 Uiso 0.320(4) 1 calc PR A 2
C33B C 0.9073(16) 1.2746(7) 0.5390(9) 0.0428(18) Uani 0.320(4) 1 d PG A 2
H33B H 0.9443 1.3088 0.5723 0.051 Uiso 0.320(4) 1 calc PR A 2
C34B C 0.848(2) 1.3030(7) 0.4789(12) 0.043(2) Uani 0.320(4) 1 d PG A 2
C35B C 0.7939(18) 1.2531(11) 0.4301(9) 0.0463(17) Uani 0.320(4) 1 d PG A 2
H35B H 0.7534 1.2725 0.3891 0.056 Uiso 0.320(4) 1 calc PR A 2
C36B C 0.7989(11) 1.1748(10) 0.4415(7) 0.045(5) Uani 0.320(4) 1 d PG A 2
H36B H 0.7619 1.1407 0.4082 0.055 Uiso 0.320(4) 1 calc PR A 2
C37 C 0.6628(4) 0.5975(3) 0.2760(3) 0.0661(16) Uani 1 1 d . A .
H37A H 0.5964 0.6233 0.2738 0.099 Uiso 1 1 calc R . .
H37B H 0.6480 0.5462 0.2572 0.099 Uiso 1 1 calc R . .
H37C H 0.7012 0.6270 0.2515 0.099 Uiso 1 1 calc R . .
C38A C 0.8234(15) 1.4389(7) 0.5000(8) 0.090(4) Uani 0.71(3) 1 d P A 1
H38A H 0.7909 1.4850 0.4768 0.135 Uiso 0.71(3) 1 calc PR A 1
H38B H 0.9001 1.4453 0.5151 0.135 Uiso 0.71(3) 1 calc PR A 1
H38C H 0.7972 1.4303 0.5376 0.135 Uiso 0.71(3) 1 calc PR A 1
C39A C 0.9528(8) 0.5891(3) 0.6522(8) 0.0483(15) Uani 0.610(4) 1 d PG A 3
C40A C 0.8497(7) 0.6103(4) 0.6467(9) 0.0495(12) Uani 0.610(4) 1 d PG A 3
H40A H 0.7962 0.5724 0.6398 0.059 Uiso 0.610(4) 1 calc PR A 3
C41A C 0.8248(4) 0.6868(4) 0.6514(6) 0.0374(16) Uani 0.610(4) 1 d PG A 3
H41A H 0.7543 0.7013 0.6476 0.045 Uiso 0.610(4) 1 calc PR A 3
C42A C 0.9030(4) 0.7422(3) 0.6615(3) 0.0325(16) Uani 0.610(4) 1 d PG A 3
C43A C 1.0061(4) 0.7210(3) 0.6670(3) 0.0354(16) Uani 0.610(4) 1 d PG A 3
H43A H 1.0595 0.7588 0.6740 0.042 Uiso 0.610(4) 1 calc PR A 3
C44A C 1.0310(5) 0.6445(4) 0.6624(5) 0.046(2) Uani 0.610(4) 1 d PG A 3
H44A H 1.1015 0.6300 0.6661 0.055 Uiso 0.610(4) 1 calc PR A 3
C45A C 0.8791(5) 0.8242(4) 0.6664(3) 0.0288(15) Uani 0.610(4) 1 d P A 3
H45A H 0.9313 0.8602 0.6639 0.035 Uiso 0.610(4) 1 calc PR A 3
C46A C 0.7854(9) 0.8524(6) 0.6744(5) 0.028(2) Uani 0.610(4) 1 d P A 3
H46A H 0.7288 0.8174 0.6688 0.034 Uiso 0.610(4) 1 calc PR A 3
C47 C 0.7651(3) 0.9375(3) 0.6920(2) 0.0417(11) Uani 1 1 d . . .
C48A C 0.8493(6) 0.9900(5) 0.6946(3) 0.0343(18) Uani 0.610(4) 1 d P A 3
H48A H 0.9148 0.9740 0.6897 0.041 Uiso 0.610(4) 1 calc PR A 3
C49A C 0.8288(7) 1.0638(5) 0.7047(4) 0.0312(19) Uani 0.610(4) 1 d P A 3
H49A H 0.7577 1.0758 0.7015 0.037 Uiso 0.610(4) 1 calc PR A 3
C39B C 0.9508(13) 0.6069(5) 0.6537(14) 0.0483(15) Uani 0.390(4) 1 d PG A 4
C40B C 0.8430(13) 0.6063(6) 0.6453(15) 0.0495(12) Uani 0.390(4) 1 d PG A 4
H40B H 0.8052 0.5594 0.6374 0.059 Uiso 0.390(4) 1 calc PR A 4
C41B C 0.7904(7) 0.6742(8) 0.6485(10) 0.0374(16) Uani 0.390(4) 1 d PG A 4
H41B H 0.7167 0.6737 0.6428 0.045 Uiso 0.390(4) 1 calc PR A 4
C42B C 0.8457(7) 0.7427(6) 0.6602(4) 0.0325(16) Uani 0.390(4) 1 d PG A 4
C43B C 0.9535(7) 0.7434(5) 0.6686(5) 0.0354(16) Uani 0.390(4) 1 d PG A 4
H43B H 0.9913 0.7902 0.6766 0.042 Uiso 0.390(4) 1 calc PR A 4
C44B C 1.0060(7) 0.6755(6) 0.6654(8) 0.046(2) Uani 0.390(4) 1 d PG A 4
H44B H 1.0797 0.6759 0.6711 0.055 Uiso 0.390(4) 1 calc PR A 4
C45B C 0.7865(13) 0.8159(8) 0.6650(7) 0.032(3) Uani 0.390(4) 1 d P A 4
H45B H 0.7128 0.8110 0.6581 0.039 Uiso 0.390(4) 1 calc PR A 4
C46B C 0.8265(9) 0.8861(8) 0.6777(6) 0.032(3) Uani 0.390(4) 1 d P A 4
H46B H 0.8956 0.8981 0.6765 0.038 Uiso 0.390(4) 1 calc PR A 4
C48B C 0.8059(11) 1.0258(8) 0.7021(6) 0.029(3) Uani 0.390(4) 1 d P A 4
H48B H 0.7587 1.0635 0.7087 0.035 Uiso 0.390(4) 1 calc PR A 4
C49B C 0.9052(7) 1.0489(6) 0.7015(5) 0.027(2) Uani 0.390(4) 1 d P A 4
H49B H 0.9466 1.0116 0.6882 0.032 Uiso 0.390(4) 1 calc PR A 4
C50A C 0.9069(4) 1.1302(4) 0.7207(3) 0.0325(18) Uani 0.610(4) 1 d PG A 3
C51A C 0.8642(6) 1.2005(5) 0.7295(7) 0.0338(18) Uani 0.610(4) 1 d PG A 3
H51A H 0.7911 1.2047 0.7249 0.041 Uiso 0.610(4) 1 calc PR A 3
C52A C 0.9285(11) 1.2646(5) 0.7450(12) 0.0384(12) Uani 0.610(4) 1 d PG A 3
H52A H 0.8993 1.3126 0.7510 0.046 Uiso 0.610(4) 1 calc PR A 3
C53A C 1.0355(10) 1.2585(5) 0.7517(12) 0.0409(15) Uani 0.610(4) 1 d PG A 3
C54A C 1.0782(5) 1.1882(6) 0.7430(7) 0.046(2) Uani 0.610(4) 1 d PG A 3
H54A H 1.1514 1.1840 0.7476 0.056 Uiso 0.610(4) 1 calc PR A 3
C55A C 1.0139(5) 1.1241(4) 0.7275(4) 0.046(2) Uani 0.610(4) 1 d PG A 3
H55A H 1.0431 1.0761 0.7215 0.056 Uiso 0.610(4) 1 calc PR A 3
C56A C 1.0758(8) 0.4889(6) 0.6510(6) 0.060(2) Uani 0.610(4) 1 d P A 3
H56A H 1.0982 0.5143 0.6166 0.091 Uiso 0.610(4) 1 calc PR A 3
H56B H 1.0785 0.4333 0.6457 0.091 Uiso 0.610(4) 1 calc PR A 3
H56C H 1.1229 0.5036 0.6937 0.091 Uiso 0.610(4) 1 calc PR A 3
C50B C 0.9559(7) 1.1261(6) 0.7194(6) 0.0325(18) Uani 0.390(4) 1 d PG A 4
C51B C 0.8935(10) 1.1879(9) 0.7252(11) 0.0338(18) Uani 0.390(4) 1 d PG A 4
H51B H 0.8196 1.1816 0.7163 0.041 Uiso 0.390(4) 1 calc PR A 4
C52B C 0.9393(17) 1.2589(8) 0.7442(19) 0.0384(12) Uani 0.390(4) 1 d PG A 4
H52B H 0.8966 1.3011 0.7482 0.046 Uiso 0.390(4) 1 calc PR A 4
C53B C 1.0475(18) 1.2681(9) 0.7573(19) 0.0409(15) Uani 0.390(4) 1 d PG A 4
C54B C 1.1098(11) 1.2063(10) 0.7515(12) 0.046(2) Uani 0.390(4) 1 d PG A 4
H54B H 1.1838 1.2126 0.7604 0.056 Uiso 0.390(4) 1 calc PR A 4
C55B C 1.0641(7) 1.1353(7) 0.7325(7) 0.046(2) Uani 0.390(4) 1 d PG A 4
H55B H 1.1067 1.0931 0.7285 0.056 Uiso 0.390(4) 1 calc PR A 4
C57 C 1.0544(5) 1.3947(3) 0.7824(4) 0.090(2) Uani 1 1 d . A .
H57A H 1.0004 1.4096 0.7423 0.135 Uiso 1 1 calc R . .
H57B H 1.1075 1.4351 0.7950 0.135 Uiso 1 1 calc R . .
H57C H 1.0216 1.3871 0.8173 0.135 Uiso 1 1 calc R . .
O1 O 0.4723(2) 0.55559(16) 0.56403(15) 0.0423(7) Uani 1 1 d . . .
O2 O 0.6382(2) 0.97511(17) 0.43235(14) 0.0405(7) Uani 1 1 d . A .
O3 O 0.6027(3) 1.3758(2) 0.66597(15) 0.0522(9) Uani 1 1 d . A .
O4 O 0.7255(2) 0.59151(17) 0.34281(16) 0.0472(8) Uani 1 1 d . . .
O5A O 1.0423(12) 0.9480(7) 0.6168(7) 0.035(2) Uani 0.680(4) 1 d P A 1
O5B O 1.052(3) 0.9259(16) 0.6232(19) 0.043(6) Uani 0.320(4) 1 d P A 2
O6A O 0.7980(11) 1.3760(7) 0.4579(7) 0.062(2) Uani 0.71(3) 1 d P A 1
O7A O 0.9698(9) 0.5115(4) 0.6465(6) 0.0550(18) Uani 0.610(4) 1 d P A 3
O8A O 0.6860(13) 0.9456(12) 0.7069(6) 0.027(2) Uani 0.610(4) 1 d P A 3
O8B O 0.668(2) 0.939(2) 0.6899(10) 0.030(4) Uani 0.390(4) 1 d P A 4
O9 O 1.1036(3) 1.3249(2) 0.77156(19) 0.0654(10) Uani 1 1 d U . .
Pd1 Pd 0.78050(2) 0.866098(18) 0.568940(15) 0.02814(9) Uani 1 1 d . . .
Pd2 Pd 0.79605(2) 1.044481(18) 0.595619(16) 0.02844(9) Uani 1 1 d . A .
O10 O 0.2389(3) 0.0217(2) 0.66463(18) 0.0650(10) Uani 1 1 d G . .
H10A H 0.1803 -0.0033 0.6489 0.097 Uiso 1 1 d G . .
H10B H 0.2795 0.0145 0.6399 0.097 Uiso 1 1 d G . .
O7B O 0.9909(16) 0.5390(8) 0.6483(11) 0.0550(18) Uani 0.390(4) 1 d P A 4
C56B C 1.1022(14) 0.5313(8) 0.6637(10) 0.060(2) Uani 0.390(4) 1 d P A 4
H56D H 1.1257 0.5514 0.6277 0.091 Uiso 0.390(4) 1 calc PR A 4
H56E H 1.1215 0.4773 0.6705 0.091 Uiso 0.390(4) 1 calc PR A 4
H56F H 1.1360 0.5601 0.7036 0.091 Uiso 0.390(4) 1 calc PR A 4
O6B O 0.838(2) 1.381(2) 0.4685(19) 0.062(2) Uani 0.29(3) 1 d P A 2
C38B C 0.883(3) 1.4392(19) 0.519(2) 0.090(4) Uani 0.29(3) 1 d P A 2
H38D H 0.8696 1.4902 0.4993 0.135 Uiso 0.29(3) 1 calc PR A 2
H38E H 0.9593 1.4312 0.5364 0.135 Uiso 0.29(3) 1 calc PR A 2
H38F H 0.8505 1.4349 0.5541 0.135 Uiso 0.29(3) 1 calc PR A 2

loop_
_atom_site_aniso_label
_atom_site_aniso_U_11
_atom_site_aniso_U_22
_atom_site_aniso_U_33
_atom_site_aniso_U_23
_atom_site_aniso_U_13
_atom_site_aniso_U_12
C1 0.034(2) 0.033(2) 0.033(2) -0.0033(18) 0.0046(18) 0.0006(18)
C2 0.032(2) 0.042(3) 0.035(2) -0.003(2) 0.0063(18) 0.0018(19)
C3 0.029(2) 0.046(3) 0.044(3) 0.004(2) 0.005(2) 0.0002(19)
C4 0.024(2) 0.045(3) 0.042(3) 0.007(2) -0.0018(19) -0.0066(19)
C5 0.043(3) 0.036(3) 0.046(3) -0.011(2) -0.007(2) 0.007(2)
C6 0.041(3) 0.041(3) 0.039(3) -0.008(2) 0.012(2) -0.003(2)
C7 0.022(2) 0.057(3) 0.049(3) -0.010(2) 0.0026(19) 0.001(2)
C8 0.020(2) 0.052(3) 0.052(3) -0.005(2) 0.002(2) 0.0019(19)
C9 0.0144(18) 0.033(2) 0.045(3) 0.0017(19) 0.0031(18) 0.0029(16)
C10 0.0170(19) 0.057(3) 0.039(3) 0.001(2) 0.0076(18) 0.0031(18)
C11 0.0180(19) 0.044(3) 0.042(3) 0.004(2) 0.0067(18) 0.0010(17)
C12 0.0182(19) 0.034(2) 0.043(3) -0.0009(18) 0.0013(17) 0.0056(16)
C13 0.023(2) 0.046(3) 0.036(2) -0.0066(19) 0.0089(17) 0.0080(18)
C14 0.027(2) 0.037(2) 0.036(2) -0.0039(18) 0.0075(18) 0.0026(17)
C15 0.032(2) 0.042(3) 0.033(2) -0.0053(19) 0.0019(19) 0.0066(19)
C16 0.032(2) 0.064(3) 0.028(2) -0.006(2) 0.0076(19) 0.009(2)
C17 0.025(2) 0.059(3) 0.033(2) 0.007(2) 0.0035(18) -0.004(2)
C18 0.074(4) 0.056(3) 0.058(3) 0.005(3) 0.039(3) -0.003(3)
C19 0.068(4) 0.043(3) 0.057(3) -0.008(2) 0.012(3) 0.006(3)
C20A 0.025(2) 0.033(2) 0.048(3) -0.0081(19) 0.017(2) -0.0044(17)
C21A 0.030(2) 0.032(4) 0.048(3) -0.001(3) 0.011(2) 0.005(3)
C22A 0.024(3) 0.028(4) 0.034(3) 0.007(3) 0.004(2) 0.017(3)
C23A 0.017(3) 0.026(3) 0.027(4) 0.013(2) 0.004(3) 0.008(2)
C24A 0.019(4) 0.033(3) 0.022(4) 0.009(3) 0.002(3) 0.005(3)
C25A 0.024(6) 0.043(3) 0.036(4) -0.002(3) 0.009(3) -0.002(3)
C28 0.022(2) 0.037(2) 0.042(3) 0.0021(19) 0.023(2) -0.0029(17)
C26A 0.016(2) 0.036(3) 0.036(3) 0.005(2) 0.017(2) 0.008(2)
C27A 0.020(3) 0.017(3) 0.028(4) 0.011(2) 0.006(3) 0.002(2)
C29A 0.028(5) 0.037(3) 0.042(5) -0.009(4) 0.023(4) -0.007(3)
C30A 0.022(3) 0.058(4) 0.029(3) 0.000(3) 0.012(2) -0.003(3)
C31A 0.024(4) 0.054(4) 0.071(7) 0.023(4) 0.032(4) 0.016(4)
C32A 0.033(4) 0.055(6) 0.051(5) 0.007(4) 0.023(4) 0.006(4)
C33A 0.036(3) 0.040(5) 0.064(5) -0.009(4) 0.032(3) -0.001(4)
C34A 0.039(4) 0.042(3) 0.057(4) 0.014(3) 0.029(3) 0.008(2)
C35A 0.037(3) 0.062(5) 0.044(5) 0.005(3) 0.019(3) 0.004(3)
C36A 0.035(5) 0.026(4) 0.083(7) -0.016(4) 0.043(5) -0.004(4)
C20B 0.025(2) 0.033(2) 0.048(3) -0.0081(19) 0.017(2) -0.0044(17)
C21B 0.030(2) 0.032(4) 0.048(3) -0.001(3) 0.011(2) 0.005(3)
C22B 0.024(3) 0.028(4) 0.034(3) 0.007(3) 0.004(2) 0.017(3)
C23B 0.017(3) 0.026(3) 0.027(4) 0.013(2) 0.004(3) 0.008(2)
C24B 0.019(4) 0.033(3) 0.022(4) 0.009(3) 0.002(3) 0.005(3)
C25B 0.024(6) 0.043(3) 0.036(4) -0.002(3) 0.009(3) -0.002(3)
C26B 0.016(2) 0.036(3) 0.036(3) 0.005(2) 0.017(2) 0.008(2)
C27B 0.020(3) 0.017(3) 0.028(4) 0.011(2) 0.006(3) 0.002(2)
C29B 0.028(5) 0.037(3) 0.042(5) -0.009(4) 0.023(4) -0.007(3)
C30B 0.022(3) 0.058(4) 0.029(3) 0.000(3) 0.012(2) -0.003(3)
C31B 0.024(4) 0.054(4) 0.071(7) 0.023(4) 0.032(4) 0.016(4)
C32B 0.033(4) 0.055(6) 0.051(5) 0.007(4) 0.023(4) 0.006(4)
C33B 0.036(3) 0.040(5) 0.064(5) -0.009(4) 0.032(3) -0.001(4)
C34B 0.039(4) 0.042(3) 0.057(4) 0.014(3) 0.029(3) 0.008(2)
C35B 0.037(3) 0.062(5) 0.044(5) 0.005(3) 0.019(3) 0.004(3)
C36B 0.012(8) 0.070(13) 0.057(13) 0.019(10) 0.015(8) 0.012(8)
C37 0.046(3) 0.089(4) 0.060(4) -0.033(3) 0.010(3) -0.010(3)
C38A 0.105(12) 0.049(5) 0.118(11) 0.000(5) 0.036(10) -0.029(8)
C39A 0.061(3) 0.040(4) 0.048(3) -0.002(4) 0.021(3) 0.001(4)
C40A 0.048(3) 0.040(3) 0.064(4) -0.002(2) 0.021(3) 0.000(2)
C41A 0.031(5) 0.039(5) 0.042(3) 0.000(3) 0.010(5) -0.008(4)
C42A 0.024(4) 0.047(4) 0.028(3) 0.003(2) 0.010(4) -0.001(4)
C43A 0.033(5) 0.037(4) 0.037(3) -0.006(3) 0.011(3) 0.001(3)
C44A 0.040(5) 0.054(7) 0.045(4) -0.002(5) 0.014(3) 0.008(4)
C45A 0.024(3) 0.039(4) 0.023(3) 0.004(3) 0.007(3) -0.004(3)
C46A 0.022(4) 0.041(7) 0.018(4) -0.009(4) 0.002(3) -0.007(5)
C47 0.029(2) 0.070(3) 0.025(2) 0.007(2) 0.0062(19) -0.006(2)
C48A 0.028(4) 0.040(5) 0.034(4) 0.012(3) 0.009(3) 0.012(4)
C49A 0.025(5) 0.037(5) 0.031(4) 0.004(4) 0.008(3) 0.003(4)
C39B 0.061(3) 0.040(4) 0.048(3) -0.002(4) 0.021(3) 0.001(4)
C40B 0.048(3) 0.040(3) 0.064(4) -0.002(2) 0.021(3) 0.000(2)
C41B 0.031(5) 0.039(5) 0.042(3) 0.000(3) 0.010(5) -0.008(4)
C42B 0.024(4) 0.047(4) 0.028(3) 0.003(2) 0.010(4) -0.001(4)
C43B 0.033(5) 0.037(4) 0.037(3) -0.006(3) 0.011(3) 0.001(3)
C44B 0.040(5) 0.054(7) 0.045(4) -0.002(5) 0.014(3) 0.008(4)
C45B 0.030(7) 0.049(10) 0.019(7) -0.004(7) 0.010(5) -0.006(8)
C46B 0.012(5) 0.050(9) 0.032(6) -0.005(5) 0.004(5) -0.010(5)
C48B 0.022(7) 0.034(8) 0.033(7) 0.014(6) 0.009(5) 0.000(6)
C49B 0.014(5) 0.042(6) 0.021(5) 0.000(4) 0.001(4) 0.005(5)
C50A 0.037(5) 0.036(3) 0.026(3) 0.003(2) 0.012(4) -0.004(5)
C51A 0.033(5) 0.041(5) 0.030(3) 0.001(3) 0.014(4) -0.005(4)
C52A 0.038(3) 0.042(3) 0.037(3) 0.002(2) 0.014(3) -0.005(2)
C53A 0.040(4) 0.044(4) 0.041(5) 0.001(3) 0.016(4) -0.007(3)
C54A 0.026(6) 0.071(7) 0.044(5) 0.014(5) 0.014(6) 0.004(4)
C55A 0.045(7) 0.056(5) 0.038(4) 0.009(3) 0.014(6) 0.012(5)
C56A 0.063(6) 0.052(6) 0.074(6) -0.002(6) 0.032(5) 0.017(5)
C50B 0.037(5) 0.036(3) 0.026(3) 0.003(2) 0.012(4) -0.004(5)
C51B 0.033(5) 0.041(5) 0.030(3) 0.001(3) 0.014(4) -0.005(4)
C52B 0.038(3) 0.042(3) 0.037(3) 0.002(2) 0.014(3) -0.005(2)
C53B 0.040(4) 0.044(4) 0.041(5) 0.001(3) 0.016(4) -0.007(3)
C54B 0.026(6) 0.071(7) 0.044(5) 0.014(5) 0.014(6) 0.004(4)
C55B 0.045(7) 0.056(5) 0.038(4) 0.009(3) 0.014(6) 0.012(5)
C57 0.102(5) 0.056(4) 0.109(6) -0.007(4) 0.027(4) -0.033(4)
O1 0.055(2) 0.0324(18) 0.0424(19) -0.0038(13) 0.0188(16) -0.0057(14)
O2 0.0318(16) 0.051(2) 0.0346(18) -0.0041(14) 0.0030(14) 0.0072(13)
O3 0.055(2) 0.060(2) 0.0405(19) -0.0119(16) 0.0129(16) 0.0142(17)
O4 0.0400(18) 0.0419(19) 0.060(2) -0.0137(16) 0.0146(16) -0.0100(14)
O5A 0.019(3) 0.053(7) 0.033(4) 0.014(5) 0.005(3) 0.006(5)
O5B 0.034(10) 0.038(13) 0.065(12) 0.028(8) 0.031(9) 0.014(8)
O6A 0.064(7) 0.040(3) 0.084(6) 0.015(3) 0.025(6) 0.007(5)
O7A 0.060(5) 0.026(5) 0.085(3) -0.003(5) 0.030(4) 0.003(4)
O8A 0.020(6) 0.044(5) 0.015(6) -0.005(5) 0.003(5) 0.001(4)
O8B 0.028(9) 0.049(7) 0.009(9) -0.010(7) -0.002(7) -0.009(6)
O9 0.044(2) 0.080(3) 0.076(3) 0.009(2) 0.0218(18) -0.0189(19)
Pd1 0.01848(15) 0.03484(18) 0.03166(18) -0.00513(14) 0.00823(12) -0.00167(12)
Pd2 0.01801(15) 0.03313(17) 0.03543(19) 0.00520(13) 0.00981(13) 0.00093(12)
O10 0.056(2) 0.074(3) 0.063(3) 0.012(2) 0.015(2) -0.009(2)
O7B 0.060(5) 0.026(5) 0.085(3) -0.003(5) 0.030(4) 0.003(4)
C56B 0.063(6) 0.052(6) 0.074(6) -0.002(6) 0.032(5) 0.017(5)
O6B 0.064(7) 0.040(3) 0.084(6) 0.015(3) 0.025(6) 0.007(5)
C38B 0.105(12) 0.049(5) 0.118(11) 0.000(5) 0.036(10) -0.029(8)

loop_
_atom_type_symbol
_atom_type_description
_atom_type_scat_dispersion_real
_atom_type_scat_dispersion_imag
_atom_type_scat_source
C C 0.0033 0.0016 'International Tables Vol C Tables 4.2.6.8 and 6.1.1.4'
H H 0.0000 0.0000 'International Tables Vol C Tables 4.2.6.8 and 6.1.1.4'
O O 0.0106 0.0060 'International Tables Vol C Tables 4.2.6.8 and 6.1.1.4'
Pd Pd -0.9988 1.0072 'International Tables Vol C Tables 4.2.6.8 and 6.1.1.4'

loop_
_geom_angle_atom_site_label_1
_geom_angle_atom_site_label_2
_geom_angle_atom_site_label_3
_geom_angle
C6 C1 C2 120.1(4)
O1 C1 C2 115.2(4)
O1 C1 C6 124.7(4)
C1 C2 H2 119.8
C3 C2 C1 120.5(4)
C3 C2 H2 119.8
C2 C3 H3 119.2
C2 C3 C4 121.7(4)
C4 C3 H3 119.2
C3 C4 C5 117.6(4)
C3 C4 C7 118.1(4)
C5 C4 C7 124.2(4)
C4 C5 H5 119.2
C6 C5 C4 121.6(4)
C6 C5 H5 119.2
C1 C6 C5 118.4(4)
C1 C6 H6 120.8
C5 C6 H6 120.8
C4 C7 H7 115.7
C4 C7 Pd1 106.1(3)
C8 C7 C4 128.6(5)
C8 C7 H7 115.7
C8 C7 Pd1 71.3(2)
Pd1 C7 H7 92.8
C7 C8 H8 120.3
C7 C8 C9 119.5(5)
C7 C8 Pd1 75.3(3)
C9 C8 H8 120.3
C9 C8 Pd1 101.7(2)
Pd1 C8 H8 92.9
C10 C9 C8 118.4(4)
O2 C9 C8 123.5(4)
O2 C9 C10 118.1(4)
C9 C10 H10 116.0
C9 C10 Pd2 101.5(2)
C11 C10 C9 127.9(4)
C11 C10 H10 116.0
C11 C10 Pd2 71.9(2)
Pd2 C10 H10 97.3
C10 C11 H11 118.7
C10 C11 C12 122.6(4)
C10 C11 Pd2 71.8(2)
C12 C11 H11 118.7
C12 C11 Pd2 107.9(3)
Pd2 C11 H11 90.3
C13 C12 C11 122.4(4)
C13 C12 C17 116.8(4)
C17 C12 C11 120.8(4)
C12 C13 H13 119.0
C14 C13 C12 122.0(4)
C14 C13 H13 119.0
C13 C14 H14 120.2
C13 C14 C15 119.7(4)
C15 C14 H14 120.2
C14 C15 C16 119.6(4)
C14 C15 O3 123.6(4)
C16 C15 O3 116.9(4)
C15 C16 H16 119.4
C17 C16 C15 121.1(4)
C17 C16 H16 119.4
C12 C17 H17 119.5
C16 C17 C12 120.9(4)
C16 C17 H17 119.5
H18A C18 H18B 109.5
H18A C18 H18C 109.5
H18B C18 H18C 109.5
O1 C18 H18A 109.5
O1 C18 H18B 109.5
O1 C18 H18C 109.5
H19A C19 H19B 109.5
H19A C19 H19C 109.5
H19B C19 H19C 109.5
O3 C19 H19A 109.5
O3 C19 H19B 109.5
O3 C19 H19C 109.5
C21A C20A C25A 120.0
O4 C20A C21A 120.1(6)
O4 C20A C25A 119.9(6)
C20A C21A H21A 120.0
C20A C21A C22A 120.0
C22A C21A H21A 120.0
C21A C22A H22A 120.0
C23A C22A C21A 120.0
C23A C22A H22A 120.0
C22A C23A C26A 119.0(4)
C24A C23A C22A 120.0
C24A C23A C26A 120.9(4)
C23A C24A H24A 120.0
C23A C24A C25A 120.0
C25A C24A H24A 120.0
C20A C25A H25A 120.0
C24A C25A C20A 120.0
C24A C25A H25A 120.0
C27A C28 C29A 120.4(5)
C27A C28 C27B 25.9(4)
C27B C28 C29A 94.6(6)
C29B C28 C27A 146.0(8)
C29B C28 C29A 26.1(6)
C29B C28 C27B 120.4(9)
O5A C28 C27A 117.7(7)
O5A C28 C29A 121.9(7)
O5A C28 C27B 143.4(8)
O5A C28 C29B 96.2(10)
O5A C28 O5B 16.2(18)
O5B C28 C27A 101.6(14)
O5B C28 C29A 138.1(14)
O5B C28 C27B 127.3(15)
O5B C28 C29B 112.2(15)
C23A C26A H26A 117.2
C23A C26A Pd1 111.3(4)
C27A C26A C23A 125.6(5)
C27A C26A H26A 117.2
C27A C26A Pd1 70.8(3)
Pd1 C26A H26A 87.8
C28 C27A H27A 118.6
C28 C27A Pd1 99.5(3)
C26A C27A C28 122.8(5)
C26A C27A H27A 118.6
C26A C27A Pd1 72.0(3)
Pd1 C27A H27A 98.6
C28 C29A H29A 118.2
C28 C29A Pd2 104.2(4)
C30A C29A C28 123.7(7)
C30A C29A H29A 118.2
C30A C29A Pd2 76.1(4)
Pd2 C29A H29A 89.7
C29A C30A H30A 116.8
C29A C30A C31A 126.4(6)
C29A C30A Pd2 71.1(4)
C31A C30A H30A 116.8
C31A C30A Pd2 102.1(4)
Pd2 C30A H30A 97.4
C32A C31A C30A 114.4(5)
C32A C31A C36A 120.0
C36A C31A C30A 125.6(5)
C31A C32A H32A 120.0
C31A C32A C33A 120.0
C33A C32A H32A 120.0
C32A C33A H33A 120.0
C34A C33A C32A 120.0
C34A C33A H33A 120.0
C33A C34A C35A 120.0
O6A C34A C33A 124.3(9)
O6A C34A C35A 115.7(9)
C34A C35A H35A 120.0
C36A C35A C34A 120.0
C36A C35A H35A 120.0
C31A C36A H36A 120.0
C35A C36A C31A 120.0
C35A C36A H36A 120.0
C25B C20B C21B 116.2(14)
O4 C20B C21B 108.0(18)
O4 C20B C25B 135.8(18)
C20B C21B H21B 117.9
C22B C21B C20B 124.2(17)
C22B C21B H21B 117.9
C21B C22B H22B 121.2
C21B C22B C23B 117.5(15)
C23B C22B H22B 121.2
C22B C23B C26B 110.8(14)
C24B C23B C22B 118.3(15)
C24B C23B C26B 130.2(15)
C23B C24B H24B 118.4
C23B C24B C25B 123.2(15)
C25B C24B H24B 118.4
C20B C25B C24B 120.5(16)
C20B C25B H25B 119.8
C24B C25B H25B 119.8
C23B C26B H26B 118.0
C23B C26B Pd1 103.5(8)
C27B C26B C23B 123.9(13)
C27B C26B H26B 118.0
C27B C26B Pd1 69.6(8)
Pd1 C26B H26B 97.1
C28 C27B H27B 118.2
C28 C27B Pd1 99.9(8)
C26B C27B C28 123.6(12)
C26B C27B H27B 118.2
C26B C27B Pd1 78.5(8)
Pd1 C27B H27B 91.7
C28 C29B H29B 118.6
C28 C29B C30B 122.7(14)
C28 C29B Pd2 106.0(9)
C30B C29B H29B 118.6
C30B C29B Pd2 70.0(8)
Pd2 C29B H29B 93.9
C29B C30B H30B 116.6
C29B C30B Pd2 72.0(9)
C31B C30B C29B 126.9(13)
C31B C30B H30B 116.6
C31B C30B Pd2 106.0(9)
Pd2 C30B H30B 92.1
C32B C31B C30B 117.9(11)
C32B C31B C36B 120.0
C36B C31B C30B 122.0(11)
C31B C32B H32B 120.0
C33B C32B C31B 120.0
C33B C32B H32B 120.0
C32B C33B H33B 120.0
C34B C33B C32B 120.0
C34B C33B H33B 120.0
C33B C34B C35B 120.0
O6B C34B C33B 120(2)
O6B C34B C35B 120(2)
C34B C35B H35B 120.0
C34B C35B C36B 120.0
C36B C35B H35B 120.0
C31B C36B H36B 120.0
C35B C36B C31B 120.0
C35B C36B H36B 120.0
H37A C37 H37B 109.5
H37A C37 H37C 109.5
H37B C37 H37C 109.5
O4 C37 H37A 109.5
O4 C37 H37B 109.5
O4 C37 H37C 109.5
C40A C39A C44A 120.0
O7A C39A C40A 115.8(7)
O7A C39A C44A 124.2(7)
C39A C40A H40A 120.0
C39A C40A C41A 120.0
C41A C40A H40A 120.0
C40A C41A H41A 120.0
C42A C41A C40A 120.0
C42A C41A H41A 120.0
C41A C42A C43A 120.0
C41A C42A C45A 121.4(4)
C43A C42A C45A 118.6(4)
C42A C43A H43A 120.0
C44A C43A C42A 120.0
C44A C43A H43A 120.0
C39A C44A H44A 120.0
C43A C44A C39A 120.0
C43A C44A H44A 120.0
C42A C45A H45A 117.7
C42A C45A Pd1 109.3(4)
C46A C45A C42A 124.7(7)
C46A C45A H45A 117.7
C46A C45A Pd1 72.6(5)
Pd1 C45A H45A 88.1
C45A C46A H46A 117.1
C45A C46A C47 125.8(8)
C45A C46A Pd1 71.2(5)
C47 C46A H46A 117.1
C47 C46A Pd1 100.5(5)
Pd1 C46A H46A 98.8
C46A C47 C48B 148.4(8)
C48A C47 C46A 115.3(6)
C48A C47 C48B 33.2(5)
C46B C47 C46A 30.0(6)
C46B C47 C48A 85.3(8)
C46B C47 C48B 118.5(9)
O8A C47 C46A 113.7(11)
O8A C47 C48A 130.5(11)
O8A C47 C46B 143.4(12)
O8A C47 C48B 97.8(11)
O8A C47 O8B 17.8(11)
O8B C47 C46A 104.6(16)
O8B C47 C48A 139.0(17)
O8B C47 C46B 134.2(16)
O8B C47 C48B 106.1(17)
C47 C48A H48A 122.3
C47 C48A Pd2 102.1(4)
C49A C48A C47 115.3(8)
C49A C48A H48A 122.3
C49A C48A Pd2 73.9(5)
Pd2 C48A H48A 93.6
C48A C49A H49A 116.3
C48A C49A C50A 127.5(7)
C48A C49A Pd2 71.3(5)
C50A C49A H49A 116.3
C50A C49A Pd2 104.8(5)
Pd2 C49A H49A 94.2
C40B C39B C44B 120.0
O7B C39B C40B 114.1(13)
O7B C39B C44B 125.9(13)
C39B C40B H40B 120.0
C41B C40B C39B 120.0
C41B C40B H40B 120.0
C40B C41B H41B 120.0
C42B C41B C40B 120.0
C42B C41B H41B 120.0
C41B C42B C43B 120.0
C41B C42B C45B 118.8(9)
C43B C42B C45B 121.1(9)
C42B C43B H43B 120.0
C42B C43B C44B 120.0
C44B C43B H43B 120.0
C39B C44B H44B 120.0
C43B C44B C39B 120.0
C43B C44B H44B 120.0
C42B C45B H45B 116.3
C42B C45B Pd1 98.6(8)
C46B C45B C42B 127.4(13)
C46B C45B H45B 116.3
C46B C45B Pd1 74.3(9)
Pd1 C45B H45B 97.9
C47 C46B C45B 116.3(11)
C47 C46B H46B 121.8
C47 C46B Pd1 110.5(7)
C45B C46B H46B 121.8
C45B C46B Pd1 71.0(8)
Pd1 C46B H46B 88.6
C47 C48B H48B 118.1
C47 C48B Pd2 94.8(7)
C49B C48B C47 123.9(12)
C49B C48B H48B 118.1
C49B C48B Pd2 73.9(7)
Pd2 C48B H48B 101.8
C48B C49B H49B 116.0
C48B C49B C50B 128.0(11)
C48B C49B Pd2 71.0(6)
C50B C49B H49B 116.0
C50B C49B Pd2 112.6(7)
Pd2 C49B H49B 86.1
C51A C50A C49A 115.2(6)
C51A C50A C55A 120.0
C55A C50A C49A 124.8(6)
C50A C51A H51A 120.0
C52A C51A C50A 120.0
C52A C51A H51A 120.0
C51A C52A H52A 120.0
C51A C52A C53A 120.0
C53A C52A H52A 120.0
C52A C53A O9 119.8(8)
C54A C53A C52A 120.0
C54A C53A O9 120.1(8)
C53A C54A H54A 120.0
C55A C54A C53A 120.0
C55A C54A H54A 120.0
C50A C55A H55A 120.0
C54A C55A C50A 120.0
C54A C55A H55A 120.0
C51B C50B C49B 119.1(8)
C51B C50B C55B 120.0
C55B C50B C49B 120.8(8)
C50B C51B H51B 120.0
C50B C51B C52B 120.0
C52B C51B H51B 120.0
C51B C52B H52B 120.0
C53B C52B C51B 120.0
C53B C52B H52B 120.0
C52B C53B C54B 120.0
O9 C53B C52B 131.4(15)
O9 C53B C54B 108.5(15)
C53B C54B H54B 120.0
C53B C54B C55B 120.0
C55B C54B H54B 120.0
C50B C55B H55B 120.0
C54B C55B C50B 120.0
C54B C55B H55B 120.0
H57A C57 H57B 109.5
H57A C57 H57C 109.5
H57B C57 H57C 109.5
O9 C57 H57A 109.5
O9 C57 H57B 109.5
O9 C57 H57C 109.5
C1 O1 C18 117.8(3)
C15 O3 C19 116.6(4)
C20A O4 C37 117.4(5)
C20B O4 C20A 3(2)
C20B O4 C37 116.1(11)
C34A O6A C38A 115.2(11)
C39A O7A C56A 116.5(8)
C53B O9 C53A 2(3)
C53B O9 C57 117.2(11)
C57 O9 C53A 116.9(6)
C7 Pd1 Pd2 107.33(12)
C8 Pd1 C7 33.40(15)
C8 Pd1 C26B 132.3(3)
C8 Pd1 C46A 100.4(3)
C8 Pd1 C46B 107.6(3)
C8 Pd1 Pd2 75.09(12)
C26A Pd1 C7 90.57(19)
C26A Pd1 C8 103.43(19)
C26A Pd1 C26B 30.4(3)
C26A Pd1 C45A 120.1(2)
C26A Pd1 C46A 156.1(3)
C26A Pd1 C46B 142.6(3)
C26A Pd1 Pd2 97.78(16)
C27A Pd1 C7 127.6(2)
C27A Pd1 C8 135.5(2)
C27A Pd1 C26A 37.2(2)
C27A Pd1 C26B 24.0(3)
C27A Pd1 C45A 86.5(2)
C27A Pd1 C46A 120.1(3)
C27A Pd1 C45B 118.1(5)
C27A Pd1 C46B 105.6(3)
C27A Pd1 Pd2 88.70(16)
C26B Pd1 C7 110.6(4)
C26B Pd1 Pd2 111.4(3)
C27B Pd1 C7 115.8(4)
C27B Pd1 C8 118.3(4)
C27B Pd1 C26A 27.4(4)
C27B Pd1 C27A 17.2(3)
C27B Pd1 C26B 32.0(5)
C27B Pd1 C45A 102.7(4)
C27B Pd1 C46A 133.6(5)
C27B Pd1 C45B 134.6(6)
C27B Pd1 C46B 116.1(5)
C27B Pd1 Pd2 80.2(4)
C45A Pd1 C7 135.9(2)
C45A Pd1 C8 136.4(2)
C45A Pd1 C26B 90.5(4)
C45A Pd1 C46A 36.2(3)
C45A Pd1 C46B 34.9(3)
C45A Pd1 Pd2 99.47(17)
C46A Pd1 C7 110.6(3)
C46A Pd1 C26B 126.6(4)
C46A Pd1 C46B 20.2(3)
C46A Pd1 Pd2 86.7(2)
C45B Pd1 C7 106.1(5)
C45B Pd1 C8 106.1(5)
C45B Pd1 C26A 147.0(4)
C45B Pd1 C26B 116.9(5)
C45B Pd1 C45A 32.0(5)
C45B Pd1 C46A 17.3(3)
C45B Pd1 C46B 34.7(5)
C45B Pd1 Pd2 103.9(4)
C46B Pd1 C7 126.8(3)
C46B Pd1 C26B 119.4(4)
C46B Pd1 Pd2 71.2(4)
C10 Pd2 C11 36.35(15)
C10 Pd2 C29A 105.1(2)
C10 Pd2 C30A 115.02(19)
C10 Pd2 C29B 121.5(5)
C10 Pd2 C30B 86.3(4)
C10 Pd2 C48A 134.0(2)
C10 Pd2 C49A 126.7(3)
C10 Pd2 C48B 121.1(4)
C10 Pd2 C49B 153.6(3)
C10 Pd2 Pd1 87.25(12)
C11 Pd2 C29A 141.2(2)
C11 Pd2 C30A 139.2(2)
C11 Pd2 C29B 156.6(5)
C11 Pd2 C30B 118.9(4)
C11 Pd2 C48A 105.5(2)
C11 Pd2 C49A 90.3(3)
C11 Pd2 C48B 87.0(4)
C11 Pd2 C49B 117.3(3)
C11 Pd2 Pd1 100.76(11)
C29A Pd2 C30A 32.9(2)
C29A Pd2 C29B 16.9(4)
C29A Pd2 C49A 128.0(3)
C29A Pd2 C48B 131.0(4)
C29A Pd2 C49B 101.2(3)
C29A Pd2 Pd1 74.62(19)
C30A Pd2 Pd1 106.33(17)
C29B Pd2 C30A 26.1(5)
C29B Pd2 C49B 84.6(5)
C29B Pd2 Pd1 81.2(5)
C30B Pd2 C29A 26.9(4)
C30B Pd2 C30A 31.8(4)
C30B Pd2 C29B 37.9(6)
C30B Pd2 C49A 140.5(4)
C30B Pd2 C48B 152.5(5)
C30B Pd2 C49B 117.7(4)
C30B Pd2 Pd1 92.5(4)
C48A Pd2 C29A 110.0(3)
C48A Pd2 C30A 110.6(3)
C48A Pd2 C29B 97.5(5)
C48A Pd2 C30B 135.4(4)
C48A Pd2 C49A 34.7(3)
C48A Pd2 C48B 22.9(4)
C48A Pd2 C49B 31.9(3)
C48A Pd2 Pd1 74.8(2)
C49A Pd2 C30A 108.8(3)
C49A Pd2 C29B 111.3(5)
C49A Pd2 C49B 27.0(3)
C49A Pd2 Pd1 108.3(2)
C48B Pd2 C30A 121.7(4)
C48B Pd2 C29B 116.3(6)
C48B Pd2 C49A 18.4(3)
C48B Pd2 C49B 35.1(4)
C48B Pd2 Pd1 91.2(4)
C49B Pd2 C30A 86.6(3)
C49B Pd2 Pd1 101.5(3)
H10A O10 H10B 109.5
C39B O7B C56B 118.8(13)
C34B O6B C38B 124(3)
O6B C38B H38D 109.5
O6B C38B H38E 109.5
O6B C38B H38F 109.5
H38D C38B H38E 109.5
H38D C38B H38F 109.5
H38E C38B H38F 109.5

loop_
_geom_bond_atom_site_label_1
_geom_bond_atom_site_label_2
_geom_bond_distance
C1 C2 1.391(6)
C1 C6 1.390(6)
C1 O1 1.365(5)
C2 H2 0.9500
C2 C3 1.369(6)
C3 H3 0.9500
C3 C4 1.381(6)
C4 C5 1.407(6)
C4 C7 1.493(6)
C5 H5 0.9500
C5 C6 1.401(6)
C6 H6 0.9500
C7 H7 0.9500
C7 C8 1.312(6)
C7 Pd1 2.305(4)
C8 H8 0.9500
C8 C9 1.507(6)
C8 Pd1 2.258(4)
C9 C10 1.488(6)
C9 O2 1.227(5)
C10 H10 0.9500
C10 C11 1.381(6)
C10 Pd2 2.213(4)
C11 H11 0.9500
C11 C12 1.469(6)
C11 Pd2 2.215(4)
C12 C13 1.405(6)
C12 C17 1.406(6)
C13 H13 0.9500
C13 C14 1.376(6)
C14 H14 0.9500
C14 C15 1.378(6)
C15 C16 1.382(6)
C15 O3 1.383(5)
C16 H16 0.9500
C16 C17 1.366(6)
C17 H17 0.9500
C18 H18A 0.9800
C18 H18B 0.9800
C18 H18C 0.9800
C18 O1 1.417(5)
C19 H19A 0.9800
C19 H19B 0.9800
C19 H19C 0.9800
C19 O3 1.429(6)
C20A C21A 1.3900
C20A C25A 1.3900
C20A O4 1.377(5)
C21A H21A 0.9500
C21A C22A 1.3900
C22A H22A 0.9500
C22A C23A 1.3900
C23A C24A 1.3900
C23A C26A 1.480(7)
C24A H24A 0.9500
C24A C25A 1.3900
C25A H25A 0.9500
C28 C27A 1.459(7)
C28 C29A 1.508(9)
C28 C27B 1.484(16)
C28 C29B 1.44(2)
C28 O5A 1.183(15)
C28 O5B 1.39(3)
C26A H26A 0.9500
C26A C27A 1.419(9)
C26A Pd1 2.232(5)
C27A H27A 0.9500
C27A Pd1 2.216(6)
C29A H29A 0.9500
C29A C30A 1.298(10)
C29A Pd2 2.262(7)
C30A H30A 0.9500
C30A C31A 1.498(8)
C30A Pd2 2.321(5)
C31A C32A 1.3900
C31A C36A 1.3900
C32A H32A 0.9500
C32A C33A 1.3900
C33A H33A 0.9500
C33A C34A 1.3900
C34A C35A 1.3900
C34A O6A 1.364(13)
C35A H35A 0.9500
C35A C36A 1.3900
C36A H36A 0.9500
C20B C21B 1.39(2)
C20B C25B 1.363(19)
C20B O4 1.330(15)
C21B H21B 0.9500
C21B C22B 1.39(2)
C22B H22B 0.9500
C22B C23B 1.417(17)
C23B C24B 1.327(17)
C23B C26B 1.56(2)
C24B H24B 0.9500
C24B C25B 1.40(2)
C25B H25B 0.9500
C26B H26B 0.9500
C26B C27B 1.236(19)
C26B Pd1 2.288(11)
C27B H27B 0.9500
C27B Pd1 2.188(13)
C29B H29B 0.9500
C29B C30B 1.47(2)
C29B Pd2 2.278(17)
C30B H30B 0.9500
C30B C31B 1.437(18)
C30B Pd2 2.251(12)
C31B C32B 1.3900
C31B C36B 1.3900
C32B H32B 0.9500
C32B C33B 1.3900
C33B H33B 0.9500
C33B C34B 1.3900
C34B C35B 1.3900
C34B O6B 1.38(4)
C35B H35B 0.9500
C35B C36B 1.3900
C36B H36B 0.9500
C37 H37A 0.9800
C37 H37B 0.9800
C37 H37C 0.9800
C37 O4 1.434(6)
C38A H38A 0.9800
C38A H38B 0.9800
C38A H38C 0.9800
C38A O6A 1.400(18)
C39A C40A 1.3900
C39A C44A 1.3900
C39A O7A 1.388(9)
C40A H40A 0.9500
C40A C41A 1.3900
C41A H41A 0.9500
C41A C42A 1.3900
C42A C43A 1.3900
C42A C45A 1.480(8)
C43A H43A 0.9500
C43A C44A 1.3900
C44A H44A 0.9500
C45A H45A 0.9500
C45A C46A 1.396(12)
C45A Pd1 2.240(6)
C46A H46A 0.9500
C46A C47 1.577(10)
C46A Pd1 2.258(10)
C47 C48A 1.435(9)
C47 C46B 1.308(13)
C47 C48B 1.631(15)
C47 O8A 1.19(2)
C47 O8B 1.28(3)
C48A H48A 0.9500
C48A C49A 1.350(12)
C48A Pd2 2.245(7)
C49A H49A 0.9500
C49A C50A 1.528(10)
C49A Pd2 2.277(8)
C39B C40B 1.3900
C39B C44B 1.3900
C39B O7B 1.322(18)
C40B H40B 0.9500
C40B C41B 1.3900
C41B H41B 0.9500
C41B C42B 1.3900
C42B C43B 1.3900
C42B C45B 1.521(17)
C43B H43B 0.9500
C43B C44B 1.3900
C44B H44B 0.9500
C45B H45B 0.9500
C45B C46B 1.335(18)
C45B Pd1 2.220(16)
C46B H46B 0.9500
C46B Pd1 2.260(11)
C48B H48B 0.9500
C48B C49B 1.384(16)
C48B Pd2 2.273(13)
C49B H49B 0.9500
C49B C50B 1.508(14)
C49B Pd2 2.310(9)
C50A C51A 1.3900
C50A C55A 1.3900
C51A H51A 0.9500
C51A C52A 1.3900
C52A H52A 0.9500
C52A C53A 1.3900
C53A C54A 1.3900
C53A O9 1.457(7)
C54A H54A 0.9500
C54A C55A 1.3900
C55A H55A 0.9500
C56A H56A 0.9800
C56A H56B 0.9800
C56A H56C 0.9800
C56A O7A 1.438(15)
C50B C51B 1.3900
C50B C55B 1.3900
C51B H51B 0.9500
C51B C52B 1.3900
C52B H52B 0.9500
C52B C53B 1.3900
C53B C54B 1.3900
C53B O9 1.226(12)
C54B H54B 0.9500
C54B C55B 1.3900
C55B H55B 0.9500
C57 H57A 0.9800
C57 H57B 0.9800
C57 H57C 0.9800
C57 O9 1.437(7)
Pd1 Pd2 3.1693(5)
O10 H10A 0.8696
O10 H10B 0.8702
O7B C56B 1.42(3)
C56B H56D 0.9800
C56B H56E 0.9800
C56B H56F 0.9800
O6B C38B 1.48(5)
C38B H38D 0.9800
C38B H38E 0.9800
C38B H38F 0.9800

loop_
_geom_torsion_atom_site_label_1
_geom_torsion_atom_site_label_2
_geom_torsion_atom_site_label_3
_geom_torsion_atom_site_label_4
_geom_torsion
C1 C2 C3 C4 1.2(6)
C2 C1 C6 C5 1.9(6)
C2 C1 O1 C18 173.7(4)
C2 C3 C4 C5 0.5(6)
C2 C3 C4 C7 -176.0(4)
C3 C4 C5 C6 -1.1(6)
C3 C4 C7 C8 -175.3(4)
C3 C4 C7 Pd1 -96.7(4)
C4 C5 C6 C1 -0.2(6)
C4 C7 C8 C9 -168.7(4)
C4 C7 C8 Pd1 96.0(4)
C4 C7 Pd1 C8 -126.0(5)
C4 C7 Pd1 C26A 120.0(3)
C4 C7 Pd1 C27A 116.2(4)
C4 C7 Pd1 C26B 96.7(5)
C4 C7 Pd1 C27B 131.1(5)
C4 C7 Pd1 C45A -16.9(5)
C4 C7 Pd1 C46A -48.6(4)
C4 C7 Pd1 C45B -31.0(5)
C4 C7 Pd1 C46B -62.5(5)
C4 C7 Pd1 Pd2 -141.6(3)
C5 C4 C7 C8 8.4(7)
C5 C4 C7 Pd1 87.0(4)
C6 C1 C2 C3 -2.5(6)
C6 C1 O1 C18 -7.3(6)
C7 C4 C5 C6 175.3(4)
C7 C8 C9 C10 -174.8(4)
C7 C8 C9 O2 5.7(6)
C7 C8 Pd1 C26A 69.9(4)
C7 C8 Pd1 C27A 92.2(4)
C7 C8 Pd1 C26B 58.9(6)
C7 C8 Pd1 C27B 94.6(5)
C7 C8 Pd1 C45A -107.3(4)
C7 C8 Pd1 C46A -111.8(4)
C7 C8 Pd1 C45B -95.0(5)
C7 C8 Pd1 C46B -131.2(5)
C7 C8 Pd1 Pd2 164.5(3)
C7 Pd1 Pd2 C10 -8.79(17)
C7 Pd1 Pd2 C11 25.13(18)
C7 Pd1 Pd2 C29A -115.3(3)
C7 Pd1 Pd2 C30A -124.1(2)
C7 Pd1 Pd2 C29B -131.2(5)
C7 Pd1 Pd2 C30B -95.0(4)
C7 Pd1 Pd2 C48A 128.4(3)
C7 Pd1 Pd2 C49A 119.1(3)
C7 Pd1 Pd2 C48B 112.3(4)
C7 Pd1 Pd2 C49B 146.1(3)
C8 C7 Pd1 C26A -114.0(3)
C8 C7 Pd1 C27A -117.8(3)
C8 C7 Pd1 C26B -137.4(5)
C8 C7 Pd1 C27B -103.0(5)
C8 C7 Pd1 C45A 109.0(4)
C8 C7 Pd1 C46A 77.3(4)
C8 C7 Pd1 C45B 94.9(5)
C8 C7 Pd1 C46B 63.5(6)
C8 C7 Pd1 Pd2 -15.7(3)
C8 C9 C10 C11 -6.2(6)
C8 C9 C10 Pd2 69.7(3)
C8 Pd1 Pd2 C10 -17.64(17)
C8 Pd1 Pd2 C11 16.28(17)
C8 Pd1 Pd2 C29A -124.1(3)
C8 Pd1 Pd2 C30A -132.9(2)
C8 Pd1 Pd2 C29B -140.1(5)
C8 Pd1 Pd2 C30B -103.8(4)
C8 Pd1 Pd2 C48A 119.6(3)
C8 Pd1 Pd2 C49A 110.3(3)
C8 Pd1 Pd2 C48B 103.4(4)
C8 Pd1 Pd2 C49B 137.3(3)
C9 C8 Pd1 C7 -117.7(5)
C9 C8 Pd1 C26A -47.8(3)
C9 C8 Pd1 C27A -25.5(4)
C9 C8 Pd1 C26B -58.8(6)
C9 C8 Pd1 C27B -23.1(6)
C9 C8 Pd1 C45A 134.9(3)
C9 C8 Pd1 C46A 130.5(4)
C9 C8 Pd1 C45B 147.2(5)
C9 C8 Pd1 C46B 111.0(5)
C9 C8 Pd1 Pd2 46.8(3)
C9 C10 C11 C12 -169.4(4)
C9 C10 C11 Pd2 90.6(4)
C9 C10 Pd2 C11 -126.4(4)
C9 C10 Pd2 C29A 59.2(3)
C9 C10 Pd2 C30A 92.7(3)
C9 C10 Pd2 C29B 63.9(7)
C9 C10 Pd2 C30B 78.7(5)
C9 C10 Pd2 C48A -79.8(4)
C9 C10 Pd2 C49A -124.9(4)
C9 C10 Pd2 C48B -103.8(5)
C9 C10 Pd2 C49B -124.7(7)
C9 C10 Pd2 Pd1 -14.0(3)
C10 C11 C12 C13 -23.1(6)
C10 C11 C12 C17 158.0(4)
C10 C11 Pd2 C29A 8.7(5)
C10 C11 Pd2 C30A 61.1(4)
C10 C11 Pd2 C29B 22.6(13)
C10 C11 Pd2 C30B 28.9(5)
C10 C11 Pd2 C48A -147.2(3)
C10 C11 Pd2 C49A -178.8(3)
C10 C11 Pd2 C48B -160.7(5)
C10 C11 Pd2 C49B -179.2(4)
C10 C11 Pd2 Pd1 -70.1(3)
C11 C10 Pd2 C29A -174.4(3)
C11 C10 Pd2 C30A -140.9(3)
C11 C10 Pd2 C29B -169.7(6)
C11 C10 Pd2 C30B -154.9(5)
C11 C10 Pd2 C48A 46.6(4)
C11 C10 Pd2 C49A 1.5(4)
C11 C10 Pd2 C48B 22.6(5)
C11 C10 Pd2 C49B 1.7(8)
C11 C10 Pd2 Pd1 112.4(3)
C11 C12 C13 C14 -178.4(4)
C11 C12 C17 C16 179.6(4)
C12 C11 Pd2 C10 -119.3(4)
C12 C11 Pd2 C29A -110.6(4)
C12 C11 Pd2 C30A -58.2(4)
C12 C11 Pd2 C29B -96.7(13)
C12 C11 Pd2 C30B -90.4(5)
C12 C11 Pd2 C48A 93.5(4)
C12 C11 Pd2 C49A 61.9(4)
C12 C11 Pd2 C48B 79.9(5)
C12 C11 Pd2 C49B 61.5(4)
C12 C11 Pd2 Pd1 170.6(3)
C12 C13 C14 C15 -1.4(6)
C13 C12 C17 C16 0.7(6)
C13 C14 C15 C16 1.1(6)
C13 C14 C15 O3 -178.0(4)
C14 C15 C16 C17 0.1(6)
C14 C15 O3 C19 -7.9(6)
C15 C16 C17 C12 -1.0(6)
C16 C15 O3 C19 173.0(4)
C17 C12 C13 C14 0.5(6)
C20A C21A C22A C23A 0.0
C21A C20A C25A C24A 0.0
C21A C20A O4 C20B -110(26)
C21A C20A O4 C37 -177.7(4)
C21A C22A C23A C24A 0.0
C21A C22A C23A C26A 177.1(7)
C22A C23A C24A C25A 0.0
C22A C23A C26A C27A 20.3(8)
C22A C23A C26A Pd1 -60.8(5)
C23A C24A C25A C20A 0.0
C23A C26A C27A C28 167.2(5)
C23A C26A C27A Pd1 -103.0(5)
C23A C26A Pd1 C7 -53.3(4)
C23A C26A Pd1 C8 -84.5(4)
C23A C26A Pd1 C27A 121.7(5)
C23A C26A Pd1 C26B 79.4(8)
C23A C26A Pd1 C27B 148.7(10)
C23A C26A Pd1 C45A 93.3(4)
C23A C26A Pd1 C46A 99.7(8)
C23A C26A Pd1 C45B 68.3(9)
C23A C26A Pd1 C46B 130.0(7)
C23A C26A Pd1 Pd2 -160.9(3)
C24A C23A C26A C27A -162.6(5)
C24A C23A C26A Pd1 116.3(4)
C25A C20A C21A C22A 0.0
C25A C20A O4 C20B 70(25)
C25A C20A O4 C37 2.4(12)
C28 C27A Pd1 C7 127.9(3)
C28 C27A Pd1 C8 83.9(4)
C28 C27A Pd1 C26A 121.6(5)
C28 C27A Pd1 C26B 178.2(11)
C28 C27A Pd1 C27B 76.8(16)
C28 C27A Pd1 C45A -82.7(4)
C28 C27A Pd1 C46A -68.5(4)
C28 C27A Pd1 C45B -88.2(5)
C28 C27A Pd1 C46B -53.2(5)
C28 C27A Pd1 Pd2 16.9(3)
C28 C29A C30A C31A 170.8(5)
C28 C29A C30A Pd2 -98.0(6)
C28 C29A Pd2 C10 -125.3(4)
C28 C29A Pd2 C11 -130.6(4)
C28 C29A Pd2 C30A 121.8(7)
C28 C29A Pd2 C29B 68(2)
C28 C29A Pd2 C30B -172.6(11)
C28 C29A Pd2 C48A 24.5(5)
C28 C29A Pd2 C49A 58.9(5)
C28 C29A Pd2 C48B 35.3(7)
C28 C29A Pd2 C49B 56.5(5)
C28 C29A Pd2 Pd1 -42.6(3)
C28 C27B Pd1 C7 149.7(5)
C28 C27B Pd1 C8 112.1(6)
C28 C27B Pd1 C26A 174.2(13)
C28 C27B Pd1 C27A -73.5(16)
C28 C27B Pd1 C26B -122.5(12)
C28 C27B Pd1 C45A -52.5(7)
C28 C27B Pd1 C46A -30.7(9)
C28 C27B Pd1 C45B -54.8(10)
C28 C27B Pd1 C46B -18.2(8)
C28 C27B Pd1 Pd2 45.1(6)
C28 C29B C30B C31B -166.5(13)
C28 C29B C30B Pd2 96.6(14)
C28 C29B Pd2 C10 -95.1(9)
C28 C29B Pd2 C11 -110.6(13)
C28 C29B Pd2 C29A -79(2)
C28 C29B Pd2 C30A -178.1(18)
C28 C29B Pd2 C30B -119.6(14)
C28 C29B Pd2 C48A 59.4(9)
C28 C29B Pd2 C49A 92.5(9)
C28 C29B Pd2 C48B 73.1(10)
C28 C29B Pd2 C49B 88.7(9)
C28 C29B Pd2 Pd1 -13.9(8)
C26A C23A C24A C25A -177.0(7)
C26A C27A Pd1 C7 6.3(5)
C26A C27A Pd1 C8 -37.7(5)
C26A C27A Pd1 C26B 56.6(9)
C26A C27A Pd1 C27B -44.8(16)
C26A C27A Pd1 C45A 155.7(4)
C26A C27A Pd1 C46A 169.9(4)
C26A C27A Pd1 C45B 150.2(5)
C26A C27A Pd1 C46B -174.7(5)
C26A C27A Pd1 Pd2 -104.7(3)
C26A Pd1 Pd2 C10 84.26(18)
C26A Pd1 Pd2 C11 118.18(18)
C26A Pd1 Pd2 C29A -22.2(3)
C26A Pd1 Pd2 C30A -31.0(2)
C26A Pd1 Pd2 C29B -38.2(5)
C26A Pd1 Pd2 C30B -1.9(4)
C26A Pd1 Pd2 C48A -138.5(3)
C26A Pd1 Pd2 C49A -147.8(3)
C26A Pd1 Pd2 C48B -154.7(4)
C26A Pd1 Pd2 C49B -120.8(3)
C27A C28 C29A C30A 176.6(6)
C27A C28 C29A Pd2 94.0(5)
C27A C28 C27B C26B -1.9(8)
C27A C28 C27B Pd1 80.7(14)
C27A C28 C29B C30B -12(2)
C27A C28 C29B Pd2 64.0(16)
C27A C26A Pd1 C7 -175.0(4)
C27A C26A Pd1 C8 153.9(3)
C27A C26A Pd1 C26B -42.3(7)
C27A C26A Pd1 C27B 27.0(7)
C27A C26A Pd1 C45A -28.3(4)
C27A C26A Pd1 C46A -22.0(9)
C27A C26A Pd1 C45B -53.4(9)
C27A C26A Pd1 C46B 8.3(8)
C27A C26A Pd1 Pd2 77.4(3)
C27A Pd1 Pd2 C10 120.4(2)
C27A Pd1 Pd2 C11 154.3(2)
C27A Pd1 Pd2 C29A 13.9(3)
C27A Pd1 Pd2 C30A 5.1(2)
C27A Pd1 Pd2 C29B -2.0(5)
C27A Pd1 Pd2 C30B 34.3(4)
C27A Pd1 Pd2 C48A -102.4(3)
C27A Pd1 Pd2 C49A -111.7(3)
C27A Pd1 Pd2 C48B -118.5(4)
C27A Pd1 Pd2 C49B -84.6(3)
C29A C28 C27A C26A 3.2(8)
C29A C28 C27A Pd1 -71.5(5)
C29A C28 C27B C26B -177.4(13)
C29A C28 C27B Pd1 -94.7(5)
C29A C28 C29B C30B 1.3(9)
C29A C28 C29B Pd2 77.6(18)
C29A C30A C31A C32A 173.8(6)
C29A C30A C31A C36A -4.8(9)
C29A C30A Pd2 C10 -78.9(5)
C29A C30A Pd2 C11 -113.9(5)
C29A C30A Pd2 C29B 32.0(10)
C29A C30A Pd2 C30B -51.6(8)
C29A C30A Pd2 C48A 95.3(5)
C29A C30A Pd2 C49A 132.2(5)
C29A C30A Pd2 C48B 117.7(7)
C29A C30A Pd2 C49B 116.7(6)
C29A C30A Pd2 Pd1 15.7(5)
C30A C29A Pd2 C10 112.9(5)
C30A C29A Pd2 C11 107.6(5)
C30A C29A Pd2 C29B -53(2)
C30A C29A Pd2 C30B 65.7(9)
C30A C29A Pd2 C48A -97.2(5)
C30A C29A Pd2 C49A -62.9(6)
C30A C29A Pd2 C48B -86.5(7)
C30A C29A Pd2 C49B -65.3(5)
C30A C29A Pd2 Pd1 -164.3(5)
C30A C31A C32A C33A -178.6(6)
C30A C31A C36A C35A 178.5(6)
C31A C30A Pd2 C10 45.7(4)
C31A C30A Pd2 C11 10.8(5)
C31A C30A Pd2 C29A 124.6(6)
C31A C30A Pd2 C29B 156.7(12)
C31A C30A Pd2 C30B 73.0(9)
C31A C30A Pd2 C48A -140.1(4)
C31A C30A Pd2 C49A -103.1(4)
C31A C30A Pd2 C48B -117.7(6)
C31A C30A Pd2 C49B -118.6(5)
C31A C30A Pd2 Pd1 140.4(3)
C31A C32A C33A C34A 0.0
C32A C31A C36A C35A 0.0
C32A C33A C34A C35A 0.0
C32A C33A C34A O6A 180.0(12)
C33A C34A C35A C36A 0.0
C33A C34A O6A C38A -5.6(14)
C34A C35A C36A C31A 0.0
C35A C34A O6A C38A 174.4(8)
C36A C31A C32A C33A 0.0
C20B C21B C22B C23B 0(2)
C21B C20B C25B C24B -3(2)
C21B C20B O4 C20A 68(25)
C21B C20B O4 C37 -178.7(10)
C21B C22B C23B C24B -3(2)
C21B C22B C23B C26B -174.8(18)
C22B C23B C24B C25B 3(2)
C22B C23B C26B C27B -176.7(14)
C22B C23B C26B Pd1 -102.5(12)
C23B C24B C25B C20B 0(2)
C23B C26B C27B C28 -172.8(10)
C23B C26B C27B Pd1 92.9(11)
C23B C26B Pd1 C7 -15.5(9)
C23B C26B Pd1 C8 -45.7(10)
C23B C26B Pd1 C26A -67.2(9)
C23B C26B Pd1 C27A -154.8(15)
C23B C26B Pd1 C27B -121.5(13)
C23B C26B Pd1 C45A 124.9(8)
C23B C26B Pd1 C46A 122.9(8)
C23B C26B Pd1 C45B 106.1(9)
C23B C26B Pd1 C46B 145.5(8)
C23B C26B Pd1 Pd2 -134.7(8)
C24B C23B C26B C27B 13(2)
C24B C23B C26B Pd1 86.8(17)
C25B C20B C21B C22B 2(2)
C25B C20B O4 C20A -111(27)
C25B C20B O4 C37 2(4)
C26B C23B C24B C25B 172.9(19)
C26B C27B Pd1 C7 -87.8(9)
C26B C27B Pd1 C8 -125.4(8)
C26B C27B Pd1 C26A -63.3(9)
C26B C27B Pd1 C27A 48.9(14)
C26B C27B Pd1 C45A 69.9(9)
C26B C27B Pd1 C46A 91.7(10)
C26B C27B Pd1 C45B 67.7(12)
C26B C27B Pd1 C46B 104.2(9)
C26B C27B Pd1 Pd2 167.5(9)
C26B Pd1 Pd2 C10 112.4(4)
C26B Pd1 Pd2 C11 146.3(4)
C26B Pd1 Pd2 C29A 5.9(4)
C26B Pd1 Pd2 C30A -2.9(4)
C26B Pd1 Pd2 C29B -10.1(6)
C26B Pd1 Pd2 C30B 26.2(5)
C26B Pd1 Pd2 C48A -110.4(4)
C26B Pd1 Pd2 C49A -119.7(4)
C26B Pd1 Pd2 C48B -126.5(5)
C26B Pd1 Pd2 C49B -92.7(4)
C27B C28 C27A C26A -2.1(13)
C27B C28 C27A Pd1 -76.8(14)
C27B C28 C29A C30A 178.9(8)
C27B C28 C29A Pd2 96.4(6)
C27B C28 C29B C30B -6.1(19)
C27B C28 C29B Pd2 70.1(11)
C27B C26B Pd1 C7 106.1(9)
C27B C26B Pd1 C8 75.8(10)
C27B C26B Pd1 C26A 54.4(8)
C27B C26B Pd1 C27A -33.3(9)
C27B C26B Pd1 C45A -113.6(9)
C27B C26B Pd1 C46A -115.6(9)
C27B C26B Pd1 C45B -132.4(10)
C27B C26B Pd1 C46B -93.0(10)
C27B C26B Pd1 Pd2 -13.2(10)
C27B Pd1 Pd2 C10 105.3(4)
C27B Pd1 Pd2 C11 139.3(4)
C27B Pd1 Pd2 C29A -1.2(4)
C27B Pd1 Pd2 C30A -9.9(4)
C27B Pd1 Pd2 C29B -17.1(6)
C27B Pd1 Pd2 C30B 19.2(5)
C27B Pd1 Pd2 C48A -117.5(4)
C27B Pd1 Pd2 C49A -126.8(4)
C27B Pd1 Pd2 C48B -133.6(5)
C27B Pd1 Pd2 C49B -99.7(5)
C29B C28 C27A C26A 10.1(16)
C29B C28 C27A Pd1 -64.6(14)
C29B C28 C29A C30A 5.4(16)
C29B C28 C29A Pd2 -77.2(19)
C29B C28 C27B C26B -174.1(13)
C29B C28 C27B Pd1 -91.4(10)
C29B C30B C31B C32B -14.3(19)
C29B C30B C31B C36B 163.4(14)
C29B C30B Pd2 C10 -159.2(9)
C29B C30B Pd2 C11 -175.9(8)
C29B C30B Pd2 C29A -24.5(9)
C29B C30B Pd2 C30A 45.4(9)
C29B C30B Pd2 C48A -1.3(12)
C29B C30B Pd2 C49A 51.1(12)
C29B C30B Pd2 C48B 25.4(17)
C29B C30B Pd2 C49B 32.3(11)
C29B C30B Pd2 Pd1 -72.2(9)
C30B C29B Pd2 C10 24.5(11)
C30B C29B Pd2 C11 9.0(18)
C30B C29B Pd2 C29A 40.2(19)
C30B C29B Pd2 C30A -58.4(10)
C30B C29B Pd2 C48A 179.1(9)
C30B C29B Pd2 C49A -147.9(8)
C30B C29B Pd2 C48B -167.2(8)
C30B C29B Pd2 C49B -151.7(9)
C30B C29B Pd2 Pd1 105.8(9)
C30B C31B C32B C33B 177.8(14)
C30B C31B C36B C35B -177.7(15)
C31B C30B Pd2 C10 76.5(8)
C31B C30B Pd2 C11 59.8(9)
C31B C30B Pd2 C29A -148.8(15)
C31B C30B Pd2 C30A -78.9(11)
C31B C30B Pd2 C29B -124.3(14)
C31B C30B Pd2 C48A -125.6(8)
C31B C30B Pd2 C49A -73.2(11)
C31B C30B Pd2 C48B -98.9(13)
C31B C30B Pd2 C49B -92.1(9)
C31B C30B Pd2 Pd1 163.5(8)
C31B C32B C33B C34B 0.0
C32B C31B C36B C35B 0.0
C32B C33B C34B C35B 0.0
C32B C33B C34B O6B 176(3)
C33B C34B C35B C36B 0.0
C33B C34B O6B C38B -3(4)
C34B C35B C36B C31B 0.0
C35B C34B O6B C38B 174(2)
C36B C31B C32B C33B 0.0
C39A C40A C41A C42A 0.0
C40A C39A C44A C43A 0.0
C40A C39A O7A C56A 179.0(8)
C40A C41A C42A C43A 0.0
C40A C41A C42A C45A 179.7(7)
C41A C42A C43A C44A 0.0
C41A C42A C45A C46A 13.3(10)
C41A C42A C45A Pd1 -68.5(7)
C42A C43A C44A C39A 0.0
C42A C45A C46A C47 168.6(6)
C42A C45A C46A Pd1 -101.8(6)
C42A C45A Pd1 C7 65.1(5)
C42A C45A Pd1 C8 114.1(4)
C42A C45A Pd1 C26A -62.8(5)
C42A C45A Pd1 C27A -79.5(4)
C42A C45A Pd1 C26B -55.8(5)
C42A C45A Pd1 C27B -85.6(6)
C42A C45A Pd1 C46A 121.5(7)
C42A C45A Pd1 C45B 91.3(8)
C42A C45A Pd1 C46B 156.5(8)
C42A C45A Pd1 Pd2 -167.7(4)
C43A C42A C45A C46A -167.0(6)
C43A C42A C45A Pd1 111.2(4)
C44A C39A C40A C41A 0.0
C44A C39A O7A C56A -0.7(19)
C45A C42A C43A C44A -179.7(7)
C45A C46A C47 C48A 5.0(11)
C45A C46A C47 C46B 4.2(11)
C45A C46A C47 C48B 8.8(17)
C45A C46A C47 O8A -168.2(10)
C45A C46A C47 O8B 175.6(14)
C45A C46A Pd1 C7 141.7(4)
C45A C46A Pd1 C8 174.8(5)
C45A C46A Pd1 C26A -9.3(11)
C45A C46A Pd1 C27A -24.5(6)
C45A C46A Pd1 C26B 3.3(8)
C45A C46A Pd1 C27B -37.9(8)
C45A C46A Pd1 C45B 64(2)
C45A C46A Pd1 C46B -72.2(13)
C45A C46A Pd1 Pd2 -111.0(5)
C45A Pd1 Pd2 C10 -153.3(2)
C45A Pd1 Pd2 C11 -119.4(2)
C45A Pd1 Pd2 C29A 100.2(3)
C45A Pd1 Pd2 C30A 91.4(2)
C45A Pd1 Pd2 C29B 84.2(5)
C45A Pd1 Pd2 C30B 120.5(4)
C45A Pd1 Pd2 C48A -16.1(3)
C45A Pd1 Pd2 C49A -25.4(3)
C45A Pd1 Pd2 C48B -32.2(4)
C45A Pd1 Pd2 C49B 1.6(3)
C46A C45A Pd1 C7 -56.4(6)
C46A C45A Pd1 C8 -7.4(6)
C46A C45A Pd1 C26A 175.7(5)
C46A C45A Pd1 C27A 159.0(5)
C46A C45A Pd1 C26B -177.3(6)
C46A C45A Pd1 C27B 152.9(6)
C46A C45A Pd1 C45B -30.2(6)
C46A C45A Pd1 C46B 35.0(6)
C46A C45A Pd1 Pd2 70.9(5)
C46A C47 C48A C49A 175.2(7)
C46A C47 C48A Pd2 97.4(6)
C46A C47 C46B C45B 2.3(13)
C46A C47 C46B Pd1 80.6(12)
C46A C47 C48B C49B -7.9(19)
C46A C47 C48B Pd2 66.0(13)
C46A Pd1 Pd2 C10 -119.4(3)
C46A Pd1 Pd2 C11 -85.4(3)
C46A Pd1 Pd2 C29A 134.1(3)
C46A Pd1 Pd2 C30A 125.4(3)
C46A Pd1 Pd2 C29B 118.2(5)
C46A Pd1 Pd2 C30B 154.5(4)
C46A Pd1 Pd2 C48A 17.9(4)
C46A Pd1 Pd2 C49A 8.5(4)
C46A Pd1 Pd2 C48B 1.7(5)
C46A Pd1 Pd2 C49B 35.6(4)
C47 C46A Pd1 C7 -93.9(5)
C47 C46A Pd1 C8 -60.8(5)
C47 C46A Pd1 C26A 115.1(7)
C47 C46A Pd1 C27A 99.9(5)
C47 C46A Pd1 C26B 127.7(6)
C47 C46A Pd1 C27B 86.5(7)
C47 C46A Pd1 C45A 124.4(8)
C47 C46A Pd1 C45B -172(3)
C47 C46A Pd1 C46B 52.2(11)
C47 C46A Pd1 Pd2 13.3(5)
C47 C48A C49A C50A 169.3(7)
C47 C48A C49A Pd2 -96.0(5)
C47 C48A Pd2 C10 19.5(7)
C47 C48A Pd2 C11 46.1(5)
C47 C48A Pd2 C29A -118.1(5)
C47 C48A Pd2 C30A -153.2(4)
C47 C48A Pd2 C29B -129.9(7)
C47 C48A Pd2 C30B -129.1(7)
C47 C48A Pd2 C49A 113.2(8)
C47 C48A Pd2 C48B 83.2(12)
C47 C48A Pd2 C49B 163.2(10)
C47 C48A Pd2 Pd1 -51.2(4)
C47 C46B Pd1 C7 -50.0(10)
C47 C46B Pd1 C8 -18.9(9)
C47 C46B Pd1 C26A 125.8(6)
C47 C46B Pd1 C27A 131.0(8)
C47 C46B Pd1 C26B 152.5(7)
C47 C46B Pd1 C27B 116.4(8)
C47 C46B Pd1 C45A -169.6(13)
C47 C46B Pd1 C46A -90.6(14)
C47 C46B Pd1 C45B -111.8(12)
C47 C46B Pd1 Pd2 47.9(7)
C47 C48B C49B C50B -170.7(9)
C47 C48B C49B Pd2 84.9(10)
C47 C48B Pd2 C10 72.1(7)
C47 C48B Pd2 C11 85.3(6)
C47 C48B Pd2 C29A -85.9(7)
C47 C48B Pd2 C30A -125.5(5)
C47 C48B Pd2 C29B -96.2(8)
C47 C48B Pd2 C30B -113.3(11)
C47 C48B Pd2 C48A -59.1(10)
C47 C48B Pd2 C49A -174(2)
C47 C48B Pd2 C49B -123.9(12)
C47 C48B Pd2 Pd1 -15.4(6)
C48A C47 C46B C45B -176.9(12)
C48A C47 C46B Pd1 -98.6(7)
C48A C47 C48B C49B -1.7(7)
C48A C47 C48B Pd2 72.1(9)
C48A C49A C50A C51A -179.2(9)
C48A C49A C50A C55A 0.0(12)
C48A C49A Pd2 C10 116.5(5)
C48A C49A Pd2 C11 117.4(5)
C48A C49A Pd2 C29A -68.6(6)
C48A C49A Pd2 C30A -99.3(5)
C48A C49A Pd2 C29B -71.6(8)
C48A C49A Pd2 C30B -102.5(8)
C48A C49A Pd2 C48B 38.0(15)
C48A C49A Pd2 C49B -63.3(7)
C48A C49A Pd2 Pd1 15.9(5)
C49A C48A Pd2 C10 -93.7(5)
C49A C48A Pd2 C11 -67.1(5)
C49A C48A Pd2 C29A 128.7(5)
C49A C48A Pd2 C30A 93.6(6)
C49A C48A Pd2 C29B 116.9(7)
C49A C48A Pd2 C30B 117.7(8)
C49A C48A Pd2 C48B -30.0(10)
C49A C48A Pd2 C49B 50.0(6)
C49A C48A Pd2 Pd1 -164.4(5)
C49A C50A C51A C52A 179.2(9)
C49A C50A C55A C54A -179.2(10)
C39B C40B C41B C42B 0.0
C40B C39B C44B C43B 0.0
C40B C39B O7B C56B -172.5(15)
C40B C41B C42B C43B 0.0
C40B C41B C42B C45B -178.7(12)
C41B C42B C43B C44B 0.0
C41B C42B C45B C46B 177.8(15)
C41B C42B C45B Pd1 -105.4(10)
C42B C43B C44B C39B 0.0
C42B C45B C46B C47 -167.1(11)
C42B C45B C46B Pd1 88.9(14)
C42B C45B Pd1 C7 100.8(8)
C42B C45B Pd1 C8 135.6(7)
C42B C45B Pd1 C26A -16.8(14)
C42B C45B Pd1 C27A -50.1(9)
C42B C45B Pd1 C26B -23.0(10)
C42B C45B Pd1 C27B -56.3(11)
C42B C45B Pd1 C45A -60.5(8)
C42B C45B Pd1 C46A -151(3)
C42B C45B Pd1 C46B -126.5(13)
C42B C45B Pd1 Pd2 -146.2(7)
C43B C42B C45B C46B -1(2)
C43B C42B C45B Pd1 76.0(10)
C44B C39B C40B C41B 0.0
C44B C39B O7B C56B 9(3)
C45B C42B C43B C44B 178.6(12)
C45B C46B Pd1 C7 61.8(9)
C45B C46B Pd1 C8 93.0(8)
C45B C46B Pd1 C26A -122.3(9)
C45B C46B Pd1 C27A -117.1(8)
C45B C46B Pd1 C26B -95.7(9)
C45B C46B Pd1 C27B -131.8(9)
C45B C46B Pd1 C45A -57.8(9)
C45B C46B Pd1 C46A 21.2(14)
C45B C46B Pd1 Pd2 159.8(9)
C45B Pd1 Pd2 C10 -120.9(5)
C45B Pd1 Pd2 C11 -87.0(5)
C45B Pd1 Pd2 C29A 132.6(5)
C45B Pd1 Pd2 C30A 123.8(5)
C45B Pd1 Pd2 C29B 116.6(6)
C45B Pd1 Pd2 C30B 152.9(6)
C45B Pd1 Pd2 C48A 16.3(5)
C45B Pd1 Pd2 C49A 7.0(5)
C45B Pd1 Pd2 C48B 0.2(6)
C45B Pd1 Pd2 C49B 34.0(5)
C46B C47 C48A C49A 175.6(8)
C46B C47 C48A Pd2 97.8(6)
C46B C47 C48B C49B -5.2(14)
C46B C47 C48B Pd2 68.6(8)
C46B C45B Pd1 C7 -132.7(7)
C46B C45B Pd1 C8 -97.9(8)
C46B C45B Pd1 C26A 109.8(9)
C46B C45B Pd1 C27A 76.4(8)
C46B C45B Pd1 C26B 103.5(8)
C46B C45B Pd1 C27B 70.2(11)
C46B C45B Pd1 C45A 66.0(8)
C46B C45B Pd1 C46A -24.9(18)
C46B C45B Pd1 Pd2 -19.7(8)
C46B Pd1 Pd2 C10 -132.6(3)
C46B Pd1 Pd2 C11 -98.7(3)
C46B Pd1 Pd2 C29A 120.9(4)
C46B Pd1 Pd2 C30A 112.1(3)
C46B Pd1 Pd2 C29B 105.0(6)
C46B Pd1 Pd2 C30B 141.3(5)
C46B Pd1 Pd2 C48A 4.6(4)
C46B Pd1 Pd2 C49A -4.7(4)
C46B Pd1 Pd2 C48B -11.5(5)
C46B Pd1 Pd2 C49B 22.4(4)
C48B C47 C48A C49A -1.3(10)
C48B C47 C48A Pd2 -79.1(10)
C48B C47 C46B C45B -175.0(11)
C48B C47 C46B Pd1 -96.7(8)
C48B C49B C50B C51B -14.1(18)
C48B C49B C50B C55B 163.3(11)
C48B C49B Pd2 C10 32.1(12)
C48B C49B Pd2 C11 33.2(9)
C48B C49B Pd2 C29A -151.8(8)
C48B C49B Pd2 C30A 178.6(9)
C48B C49B Pd2 C29B -155.3(10)
C48B C49B Pd2 C30B -174.5(9)
C48B C49B Pd2 C48A -41.7(7)
C48B C49B Pd2 C49A 32.5(7)
C48B C49B Pd2 Pd1 -75.4(8)
C49B C48B Pd2 C10 -164.0(6)
C49B C48B Pd2 C11 -150.8(8)
C49B C48B Pd2 C29A 37.9(11)
C49B C48B Pd2 C30A -1.6(10)
C49B C48B Pd2 C29B 27.7(11)
C49B C48B Pd2 C30B 10.6(17)
C49B C48B Pd2 C48A 64.8(10)
C49B C48B Pd2 C49A -50.6(14)
C49B C48B Pd2 Pd1 108.5(8)
C49B C50B C51B C52B 177.5(15)
C49B C50B C55B C54B -177.4(15)
C50A C49A Pd2 C10 -118.4(5)
C50A C49A Pd2 C11 -117.6(5)
C50A C49A Pd2 C29A 56.5(6)
C50A C49A Pd2 C30A 25.8(6)
C50A C49A Pd2 C29B 53.5(8)
C50A C49A Pd2 C30B 22.6(9)
C50A C49A Pd2 C48A 125.1(8)
C50A C49A Pd2 C48B 163.1(19)
C50A C49A Pd2 C49B 61.8(8)
C50A C49A Pd2 Pd1 141.0(4)
C50A C51A C52A C53A 0.0
C51A C50A C55A C54A 0.0
C51A C52A C53A C54A 0.0
C51A C52A C53A O9 -176.6(18)
C52A C53A C54A C55A 0.0
C52A C53A O9 C53B 97(36)
C52A C53A O9 C57 -0.8(13)
C53A C54A C55A C50A 0.0
C54A C53A O9 C53B -79(35)
C54A C53A O9 C57 -177.4(8)
C55A C50A C51A C52A 0.0
C50B C49B Pd2 C10 -92.0(8)
C50B C49B Pd2 C11 -90.9(7)
C50B C49B Pd2 C29A 84.1(7)
C50B C49B Pd2 C30A 54.5(7)
C50B C49B Pd2 C29B 80.6(8)
C50B C49B Pd2 C30B 61.4(8)
C50B C49B Pd2 C48A -165.8(11)
C50B C49B Pd2 C49A -91.7(11)
C50B C49B Pd2 C48B -124.2(12)
C50B C49B Pd2 Pd1 160.4(6)
C50B C51B C52B C53B 0.0
C51B C50B C55B C54B 0.0
C51B C52B C53B C54B 0.0
C51B C52B C53B O9 176(4)
C52B C53B C54B C55B 0.0
C52B C53B O9 C53A -77(35)
C52B C53B O9 C57 6(3)
C53B C54B C55B C50B 0.0
C54B C53B O9 C53A 99(36)
C54B C53B O9 C57 -177.6(8)
C55B C50B C51B C52B 0.0
O1 C1 C2 C3 176.6(4)
O1 C1 C6 C5 -177.1(4)
O2 C9 C10 C11 173.3(4)
O2 C9 C10 Pd2 -110.8(3)
O3 C15 C16 C17 179.2(4)
O4 C20A C21A C22A -179.9(14)
O4 C20A C25A C24A 179.9(14)
O4 C20B C21B C22B -177(3)
O4 C20B C25B C24B 176(4)
O5A C28 C27A C26A -175.0(10)
O5A C28 C27A Pd1 110.3(10)
O5A C28 C29A C30A -5.2(13)
O5A C28 C29A Pd2 -87.8(11)
O5A C28 C27B C26B 9(2)
O5A C28 C27B Pd1 91.2(17)
O5A C28 C29B C30B 172.3(16)
O5A C28 C29B Pd2 -111.5(10)
O5B C28 C27A C26A -176.6(17)
O5B C28 C27A Pd1 108.7(16)
O5B C28 C29A C30A -4(3)
O5B C28 C29A Pd2 -86(2)
O5B C28 C27B C26B 5(3)
O5B C28 C27B Pd1 88(2)
O5B C28 C29B C30B 175(2)
O5B C28 C29B Pd2 -109.0(18)
O6A C34A C35A C36A -180.0(11)
O7A C39A C40A C41A -179.7(14)
O7A C39A C44A C43A 179.6(15)
O8A C47 C48A C49A -13.0(13)
O8A C47 C48A Pd2 -90.8(11)
O8A C47 C46B C45B 14(2)
O8A C47 C46B Pd1 92.4(15)
O8A C47 C48B C49B 169.3(12)
O8A C47 C48B Pd2 -116.9(8)
O8B C47 C48A C49A 9.1(18)
O8B C47 C48A Pd2 -68.7(16)
O8B C47 C46B C45B -9(2)
O8B C47 C46B Pd1 69(2)
O8B C47 C48B C49B -174.6(14)
O8B C47 C48B Pd2 -100.8(12)
O9 C53A C54A C55A 176.6(18)
O9 C53B C54B C55B -177(3)
Pd1 C7 C8 C9 95.3(3)
Pd1 C8 C9 C10 -95.3(3)
Pd1 C8 C9 O2 85.3(4)
Pd1 C26A C27A C28 -89.8(5)
Pd1 C26B C27B C28 94.3(12)
Pd1 C45A C46A C47 -89.6(8)
Pd1 C46A C47 C48A -69.3(6)
Pd1 C46A C47 C46B -70.2(12)
Pd1 C46A C47 C48B -65.6(12)
Pd1 C46A C47 O8A 117.5(8)
Pd1 C46A C47 O8B 101.3(12)
Pd1 C45B C46B C47 104.1(10)
Pd2 C10 C11 C12 100.0(3)
Pd2 C11 C12 C13 56.3(4)
Pd2 C11 C12 C17 -122.6(3)
Pd2 C29A C30A C31A -91.2(6)
Pd2 C30A C31A C32A 98.6(4)
Pd2 C30A C31A C36A -80.0(5)
Pd2 C29B C30B C31B 96.8(14)
Pd2 C30B C31B C32B 65.0(10)
Pd2 C30B C31B C36B -117.3(11)
Pd2 C48A C49A C50A -94.7(8)
Pd2 C49A C50A C51A 103.2(7)
Pd2 C49A C50A C55A -77.6(7)
Pd2 C48B C49B C50B 104.3(11)
Pd2 C49B C50B C51B 68.8(13)
Pd2 C49B C50B C55B -113.7(10)
O7B C39B C40B C41B -179(2)
O7B C39B C44B C43B 179(3)
O6B C34B C35B C36B -176(3)
